data_4135054
loop_
_publ_author_name
'Gransbury, Gemma K.'
'Livesay, Brooke N.'
'Janetzki, Jett T.'
'Hay, Moya A.'
'Gable, Robert W.'
'Shores, Matthew P.'
'Starikova, Alyona'
'Boskovic, Colette'

_publ_section_title
;
 Understanding the Origin of One- or Two-Step Valence Tautomeric
 Transitions in Bis(dioxolene)-Bridged Dinuclear Cobalt Complexes.
;
_journal_name_full 'Journal of the American Chemical Society'
_journal_paper_doi 10.1021/jacs.0c01073
_journal_year 2020
_chemical_formula_moiety 'C57 H52 Br4 Co2 N8 O4, 2(Cl1 O4), 3.86(C3 H6 O)'
_chemical_formula_sum 'C68.58 H75.16 Br4 Cl2 Co2 N8 O15.86'
_chemical_formula_weight 1773.64
_chemical_name_systematic
'(mu2-3,3,3',3'-tetramethyl-1,1'-spirobi(indan)-4,4'-7,7'-tetrabromo-5,5'-6,6'-tetraolato)-bis(tris (2-pyridylmethyl)amine)-di-cobalt(III) bis(perchlorate) acetone solvate'
_space_group_crystal_system triclinic
_space_group_IT_number 1
_space_group_name_Hall 'P 1'
_space_group_name_H-M_alt 'P 1'
_atom_sites_solution_hydrogens geom
_atom_sites_solution_primary dual
_audit_creation_date 2019-01-30
_audit_creation_method
;
Olex2 1.2
(compiled 2018.05.29 svn.r3508 for OlexSys, GUI svn.r5506)
;
_cell_angle_alpha 111.532(2)
_cell_angle_beta 90.341(2)
_cell_angle_gamma 109.649(3)
_cell_formula_units_Z 2
_cell_length_a 13.4672(4)
_cell_length_b 15.7188(4)
_cell_length_c 20.5224(5)
_cell_measurement_reflns_used 18131
_cell_measurement_temperature 130.01(10)
_cell_measurement_theta_max 74.2090
_cell_measurement_theta_min 3.9010
_cell_volume 3764.1(2)
_computing_cell_refinement
;
CrysAlisPro, Agilent Technologies,
Version 1.171.37.35 (release 13-08-2014 CrysAlis171 .NET)
(compiled Aug 13 2014,18:06:01)
;
_computing_data_collection
;
CrysAlisPro, Agilent Technologies,
Version 1.171.37.35 (release 13-08-2014 CrysAlis171 .NET)
(compiled Aug 13 2014,18:06:01)
;
_computing_data_reduction
;
CrysAlisPro, Agilent Technologies,
Version 1.171.37.35 (release 13-08-2014 CrysAlis171 .NET)
(compiled Aug 13 2014,18:06:01)
;
_computing_molecular_graphics 'Olex2 (Dolomanov et al., 2009)'
_computing_publication_material 'Olex2 (Dolomanov et al., 2009)'
_computing_structure_refinement 'ShelXL (Sheldrick, 2015)'
_computing_structure_solution 'ShelXT (Sheldrick, 2015)'
_diffrn_ambient_environment N~2~
_diffrn_ambient_temperature 130.01(10)
_diffrn_detector 'CCD plate'
_diffrn_detector_area_resol_mean 10.2273
_diffrn_detector_type Atlas
_diffrn_measured_fraction_theta_full 0.993
_diffrn_measured_fraction_theta_max 0.964
_diffrn_measurement_details
;
#__ type_ start__ end____ width___ exp.time_
  1 omega  -10.00   46.00   1.0000    2.5000
omega____ theta____ kappa____ phi______ frames
    -      -38.2063   37.0000   30.0000 56

#__ type_ start__ end____ width___ exp.time_
  2 omega   84.00  125.00   1.0000    2.5000
omega____ theta____ kappa____ phi______ frames
    -       38.2063   19.0000  -60.0000 41

#__ type_ start__ end____ width___ exp.time_
  3 omega   69.00   95.00   1.0000   10.0000
omega____ theta____ kappa____ phi______ frames
    -      112.4125  -45.0000    0.0000 26

#__ type_ start__ end____ width___ exp.time_
  4 omega   58.00  109.00   1.0000   10.0000
omega____ theta____ kappa____ phi______ frames
    -      112.4125  -94.0000    0.0000 51

#__ type_ start__ end____ width___ exp.time_
  5 omega   60.00  115.00   1.0000   10.0000
omega____ theta____ kappa____ phi______ frames
    -      112.4125 -111.0000  -60.0000 55

#__ type_ start__ end____ width___ exp.time_
  6 omega   90.00  115.00   1.0000   10.0000
omega____ theta____ kappa____ phi______ frames
    -      112.4125 -111.0000 -120.0000 25

#__ type_ start__ end____ width___ exp.time_
  7 omega   59.00   84.00   1.0000   10.0000
omega____ theta____ kappa____ phi______ frames
    -      112.4125  -30.0000 -120.0000 25

#__ type_ start__ end____ width___ exp.time_
  8 omega   36.00   98.00   1.0000   10.0000
omega____ theta____ kappa____ phi______ frames
    -      112.4125  -45.0000  -30.0000 62

#__ type_ start__ end____ width___ exp.time_
  9 omega   42.00   90.00   1.0000   10.0000
omega____ theta____ kappa____ phi______ frames
    -      112.4125  -30.0000   90.0000 48

#__ type_ start__ end____ width___ exp.time_
 10 omega   54.00   90.00   1.0000   10.0000
omega____ theta____ kappa____ phi______ frames
    -      112.4125  -30.0000  150.0000 36

#__ type_ start__ end____ width___ exp.time_
 11 omega   51.00   76.00   1.0000   10.0000
omega____ theta____ kappa____ phi______ frames
    -      112.4125  -30.0000  120.0000 25

#__ type_ start__ end____ width___ exp.time_
 12 omega   34.00  113.00   1.0000   10.0000
omega____ theta____ kappa____ phi______ frames
    -      112.4125 -111.0000  120.0000 79

#__ type_ start__ end____ width___ exp.time_
 13 omega   64.00  100.00   1.0000    2.5000
omega____ theta____ kappa____ phi______ frames
    -       38.2063 -125.0000  -30.0000 36

#__ type_ start__ end____ width___ exp.time_
 14 omega   64.00   99.00   1.0000    2.5000
omega____ theta____ kappa____ phi______ frames
    -       38.2063 -125.0000   60.0000 35

#__ type_ start__ end____ width___ exp.time_
 15 omega   30.00   55.00   1.0000    2.5000
omega____ theta____ kappa____ phi______ frames
    -       38.2063 -125.0000  -30.0000 25

#__ type_ start__ end____ width___ exp.time_
 16 omega   23.00   75.00   1.0000    2.5000
omega____ theta____ kappa____ phi______ frames
    -       38.2063 -125.0000    0.0000 52

#__ type_ start__ end____ width___ exp.time_
 17 omega    4.00   82.00   1.0000    2.5000
omega____ theta____ kappa____ phi______ frames
    -       38.2063  -99.0000   60.0000 78

#__ type_ start__ end____ width___ exp.time_
 18 omega    4.00   30.00   1.0000    2.5000
omega____ theta____ kappa____ phi______ frames
    -       38.2063  -99.0000   30.0000 26

#__ type_ start__ end____ width___ exp.time_
 19 omega   29.00   56.00   1.0000   10.0000
omega____ theta____ kappa____ phi______ frames
    -      112.4125 -111.0000 -120.0000 27

#__ type_ start__ end____ width___ exp.time_
 20 omega   36.00   96.00   1.0000   10.0000
omega____ theta____ kappa____ phi______ frames
    -      112.4125  -45.0000  -90.0000 60

#__ type_ start__ end____ width___ exp.time_
 21 omega  113.00  142.00   1.0000   10.0000
omega____ theta____ kappa____ phi______ frames
    -      112.4125   45.0000  -60.0000 29

#__ type_ start__ end____ width___ exp.time_
 22 omega  121.00  173.00   1.0000   10.0000
omega____ theta____ kappa____ phi______ frames
    -      112.4125   61.0000  -90.0000 52

#__ type_ start__ end____ width___ exp.time_
 23 omega   83.00  109.00   1.0000   10.0000
omega____ theta____ kappa____ phi______ frames
    -      112.4125   61.0000  -90.0000 26

#__ type_ start__ end____ width___ exp.time_
 24 omega   78.00  103.00   1.0000   10.0000
omega____ theta____ kappa____ phi______ frames
    -      112.4125   45.0000  -60.0000 25

#__ type_ start__ end____ width___ exp.time_
 25 omega   26.00   53.00   1.0000    2.5000
omega____ theta____ kappa____ phi______ frames
    -       38.2063   19.0000  -60.0000 27

#__ type_ start__ end____ width___ exp.time_
 26 omega    2.00  120.00   1.0000    2.5000
omega____ theta____ kappa____ phi______ frames
    -       38.2063   57.0000  -90.0000 118

#__ type_ start__ end____ width___ exp.time_
 27 omega   27.00   55.00   1.0000   10.0000
omega____ theta____ kappa____ phi______ frames
    -      112.4125  -30.0000 -120.0000 28

#__ type_ start__ end____ width___ exp.time_
 28 omega   21.00  171.00   1.0000   10.0000
omega____ theta____ kappa____ phi______ frames
    -      112.4125    0.0000  -90.0000 150

#__ type_ start__ end____ width___ exp.time_
 29 omega   76.00  101.00   1.0000    2.5000
omega____ theta____ kappa____ phi______ frames
    -       38.2063   19.0000  120.0000 25

#__ type_ start__ end____ width___ exp.time_
 30 omega   33.00   58.00   1.0000    2.5000
omega____ theta____ kappa____ phi______ frames
    -       38.2063   19.0000  120.0000 25

#__ type_ start__ end____ width___ exp.time_
 31 omega    8.00  118.00   1.0000    2.5000
omega____ theta____ kappa____ phi______ frames
    -       38.2063   37.0000  150.0000 110

#__ type_ start__ end____ width___ exp.time_
 32 omega   21.00  145.00   1.0000   10.0000
omega____ theta____ kappa____ phi______ frames
    -      112.4125  -77.0000  120.0000 124

#__ type_ start__ end____ width___ exp.time_
 33 omega   27.00   86.00   1.0000   10.0000
omega____ theta____ kappa____ phi______ frames
    -      112.4125 -111.0000  -30.0000 59

#__ type_ start__ end____ width___ exp.time_
 34 omega   38.00   64.00   1.0000    2.5000
omega____ theta____ kappa____ phi______ frames
    -       38.2063 -125.0000 -180.0000 26
;
_diffrn_measurement_device 'four-circle diffractometer'
_diffrn_measurement_device_type 'SuperNova, Dual, Cu at zero, Atlas'
_diffrn_measurement_method '\w scans'
_diffrn_orient_matrix_UB_11 0.0946653000
_diffrn_orient_matrix_UB_12 -0.0323901000
_diffrn_orient_matrix_UB_13 -0.0228955000
_diffrn_orient_matrix_UB_21 -0.0639131000
_diffrn_orient_matrix_UB_22 -0.0667911000
_diffrn_orient_matrix_UB_23 -0.0743777000
_diffrn_orient_matrix_UB_31 0.0451286000
_diffrn_orient_matrix_UB_32 0.0853491000
_diffrn_orient_matrix_UB_33 -0.0245209000
_diffrn_radiation_monochromator mirror
_diffrn_radiation_probe x-ray
_diffrn_radiation_type CuK\a
_diffrn_radiation_wavelength 1.54184
_diffrn_reflns_av_R_equivalents 0.0220
_diffrn_reflns_av_unetI/netI 0.0361
_diffrn_reflns_Laue_measured_fraction_full 0.993
_diffrn_reflns_Laue_measured_fraction_max 0.964
_diffrn_reflns_limit_h_max 16
_diffrn_reflns_limit_h_min -15
_diffrn_reflns_limit_k_max 19
_diffrn_reflns_limit_k_min -16
_diffrn_reflns_limit_l_max 18
_diffrn_reflns_limit_l_min -25
_diffrn_reflns_number 29829
_diffrn_reflns_point_group_measured_fraction_full 0.613
_diffrn_reflns_point_group_measured_fraction_max 0.588
_diffrn_reflns_theta_full 67.684
_diffrn_reflns_theta_max 74.836
_diffrn_reflns_theta_min 3.523
_diffrn_source 'sealed X-ray tube'
_diffrn_source_type 'SuperNova (Cu) X-ray Source'
_exptl_absorpt_coefficient_mu 7.168
_exptl_absorpt_correction_T_max 0.576
_exptl_absorpt_correction_T_min 0.233
_exptl_absorpt_correction_type gaussian
_exptl_absorpt_process_details
;
CrysAlisPro, Agilent Technologies,
Version 1.171.37.35 (release 13-08-2014 CrysAlis171 .NET)
(compiled Aug 13 2014,18:06:01)
Numerical absorption correction based on gaussian integration over
			a multifaceted crystal model
Empirical absorption correction using spherical harmonics,
 implemented in SCALE3 ABSPACK scaling algorithm.
;
_exptl_crystal_colour green
_exptl_crystal_colour_primary green
_exptl_crystal_density_diffrn 1.565
_exptl_crystal_description hexagonal
_exptl_crystal_F_000 1795
_exptl_crystal_recrystallization_method 'Crystallised from acetone/cyclohexane'
_exptl_crystal_size_max 0.3082
_exptl_crystal_size_mid 0.1554
_exptl_crystal_size_min 0.0991
_refine_diff_density_max 0.890
_refine_diff_density_min -0.553
_refine_diff_density_rms 0.079
_refine_ls_abs_structure_details
;
 Refined as an inversion twin.
;
_refine_ls_abs_structure_Flack 0.482(4)
_refine_ls_extinction_coef 0.00020(4)
_refine_ls_extinction_expression Fc^*^=kFc[1+0.001xFc^2^\l^3^/sin(2\q)]^-1/4^
_refine_ls_extinction_method 'SHELXL-2018/3 (Sheldrick 2018)'
_refine_ls_goodness_of_fit_ref 1.046
_refine_ls_hydrogen_treatment constr
_refine_ls_matrix_type full
_refine_ls_number_parameters 1894
_refine_ls_number_reflns 18197
_refine_ls_number_restraints 156
_refine_ls_restrained_S_all 81.750
_refine_ls_R_factor_all 0.0401
_refine_ls_R_factor_gt 0.0371
_refine_ls_shift/su_max 0.000
_refine_ls_shift/su_mean 0.000
_refine_ls_structure_factor_coef Fsqd
_refine_ls_weighting_details 'w=1/[\s^2^(Fo^2^)+(0.0634P)^2^+2.1674P] where P=(Fo^2^+2Fc^2^)/3'
_refine_ls_weighting_scheme calc
_refine_ls_wR_factor_gt 0.0958
_refine_ls_wR_factor_ref 0.0980
_reflns_Friedel_coverage 0.220
_reflns_Friedel_fraction_full 0.233
_reflns_Friedel_fraction_max 0.212
_reflns_number_gt 17074
_reflns_number_total 18197
_reflns_threshold_expression 'I > 2\s(I)'
_cod_data_source_file ja0c01073_si_003.cif
_cod_data_source_block 2b-pd-3p9acetone
_cod_original_cell_volume 3764.12(19)
_cod_database_code 4135054
_shelx_shelxl_version_number 2018/3
_chemical_oxdiff_formula 'C135 H146 Br8 Cl4 Co4 N16 O31'
_chemical_oxdiff_usercomment '[Co2(tpa)2(Br4spiro)](ClO4)2 green rod 130K'
_shelx_space_group_comment
;
The symmetry employed for this shelxl refinement is uniquely defined
by the following loop, which should always be used as a source of
symmetry information in preference to the above space-group names.
They are only intended as comments.
;
_reflns_odcompleteness_completeness 99.34
_reflns_odcompleteness_iscentric 1
_reflns_odcompleteness_theta 66.97
_olex2_refinement_description
;
1. Twinned data refinement
 Scales: 0.518(4)
 0.482(4)
2. Fixed Uiso
 At 1.2 times of:
  All C(H) groups, All C(H,H) groups
 At 1.5 times of:
  All C(H,H,H) groups
3. Restrained distances
 C12S-C10S
 2.55 with sigma of 0.001
 C11S-C12S = C11S-C10S
 1.48 with sigma of 0.001
 O4S-C12S = O4S-C10S
 2.33 with sigma of 0.001
 C11S-O4S
 1.2 with sigma of 0.001
 C5S-O2S
 1.2 with sigma of 0.001
 C4S-C6S
 2.55 with sigma of 0.001
 C5S-C4S = C5S-C6S
 1.48 with sigma of 0.001
 Cl3-O14 = Cl3-O13 = Cl3-O16 = Cl3-O15
 1.44 with sigma of 0.001
 O14-O13 = O14-O16 = O14-O15 = O13-O16 = O13-O15 = O16-O15
 2.35074 with sigma of 0.001
 Cl1-O7 = Cl1-O5 = Cl1-O8 = Cl1-O6
 1.44 with sigma of 0.001
 O7-O5 = O7-O8 = O7-O6 = O5-O8 = O5-O6 = O8-O6
 2.35074 with sigma of 0.001
 Cl1A-O7A = Cl1A-O6A = Cl1A-O5A = Cl1A-O8A
 1.44 with sigma of 0.001
 O7A-O6A = O7A-O5A = O7A-O8A = O6A-O5A = O6A-O8A = O5A-O8A
 2.35074 with sigma of 0.001
 O3S-O8A_$1
 -3 with sigma of 0.001
 Cl2-O11
 1.47 with sigma of 0.002
 O12-O9 = O12-O10 = O12-O11 = O9-O10 = O9-O11 = O10-O11
 2.35074 with sigma of 0.001
 Cl2-O12 = Cl2-O9 = Cl2-O10 = Cl3-O11
 1.44 with sigma of 0.001
4. Restrained planarity
 O4S, C10S, C11S, C12S
 with sigma of 0.005
 O2S, C4S, C5S, C6S
 with sigma of 0.005
5. Uiso/Uaniso restraints and constraints
Uanis(C11S) \\sim Ueq: with sigma of 0.02 and sigma for terminal atoms of 0.04
Uanis(O4S) \\sim Ueq: with sigma of 0.003 and sigma for terminal atoms of 0.006
Uanis(O8S) \\sim Ueq: with sigma of 0.003 and sigma for terminal atoms of 0.006
Uanis(C5S) \\sim Ueq: with sigma of 0.02 and sigma for terminal atoms of 0.04
Uanis(C4S) \\sim Ueq: with sigma of 0.02 and sigma for terminal atoms of 0.04
Uanis(O2S) \\sim Ueq: with sigma of 0.003 and sigma for terminal atoms of 0.006
Uanis(C6S) \\sim Ueq: with sigma of 0.02 and sigma for terminal atoms of 0.04
Uanis(O19A) \\sim Ueq, Uanis(O20A) \\sim Ueq, Uanis(O18A) \\sim Ueq: with sigma
of 0.003 and sigma for terminal atoms of 0.006
Uanis(O12) \\sim Ueq: with sigma of 0.003 and sigma for terminal atoms of 0.006
Uanis(C12S) = Uanis(C10S)
Uanis(O4S) = Uanis(C11S) = Uanis(C12S) = Uanis(C10S)
Uanis(O8S) = Uanis(C23S) = Uanis(C22S) = Uanis(C24S)
Uanis(O2S) = Uanis(O2SA)
Uanis(C4S) = Uanis(C4SA)
Uanis(C5S) = Uanis(C5SA)
Uanis(C6S) = Uanis(C6SA)
Uanis(Cl3) = Uanis(Cl3A)
Uanis(O14) = Uanis(O14A)
Uanis(O13) = Uanis(O13A)
Uanis(O16) = Uanis(O16A)
Uanis(O15) = Uanis(O15A)
Uanis(O17) = Uanis(O17A)
Uanis(O19) = Uanis(O19A)
Uanis(O20) = Uanis(O20A)
Uanis(O18) = Uanis(O18A)
Uanis(Cl1) = Uanis(Cl1A)
Uanis(O5) = Uanis(O5A)
Uanis(O6) = Uanis(O6A)
Uanis(O7) = Uanis(O7A)
Uanis(O8) = Uanis(O8A)
Uanis(Cl2) = Uanis(Cl2A)
Uanis(O12) = Uanis(O12A)
Uanis(O9) = Uanis(O9A)
Uanis(O10) = Uanis(O10A)
Uanis(O11) = Uanis(O11A)
6. Same fragment restrains
{Cl2, O9, O10, O11, O12} sigma for 1-2: 0.02, 1-3: 0.04
as
{Cl2A, O9A, O10A, O11A, O12A}
{Cl3, O13, O14, O15, O16} sigma for 1-2: 0.02, 1-3: 0.04
as
{Cl3A, O13A, O14A, O15A, O16A}
{O2S, C4S, C5S, C6S} sigma for 1-2: 0.01, 1-3: 0.04
as
{O2SA, C4SA, C5SA, C6SA}
7. Others
 Sof(Cl2A)=Sof(O9A)=Sof(O10A)=Sof(O11A)=Sof(O12A)=1-FVAR(1)
 Sof(Cl2)=Sof(O9)=Sof(O10)=Sof(O11)=Sof(O12)=FVAR(1)
 Sof(Cl4A)=Sof(O17A)=Sof(O18A)=Sof(O19A)=Sof(O20A)=1-FVAR(2)
 Sof(Cl4)=Sof(O17)=Sof(O18)=Sof(O19)=Sof(O20)=Sof(O8S)=Sof(C22S)=Sof(H22C)=
 Sof(H22D)=Sof(H22E)=Sof(C23S)=Sof(C24S)=Sof(H24C)=Sof(H24D)=Sof(H24E)=FVAR(2)
 Sof(Cl3A)=Sof(O13A)=Sof(O14A)=Sof(O15A)=Sof(O16A)=1-FVAR(3)
 Sof(Cl3)=Sof(O13)=Sof(O14)=Sof(O15)=Sof(O16)=FVAR(3)
 Sof(Cl1A)=Sof(O5A)=Sof(O6A)=Sof(O7A)=Sof(O8A)=1-FVAR(4)
 Sof(Cl1)=Sof(O5)=Sof(O6)=Sof(O7)=Sof(O8)=FVAR(4)
 Sof(O2SA)=Sof(C4SA)=Sof(H4SD)=Sof(H4SE)=Sof(H4SF)=Sof(C5SA)=Sof(C6SA)=
 Sof(H6SD)=Sof(H6SE)=Sof(H6SF)=1-FVAR(5)
 Sof(O2S)=Sof(C4S)=Sof(H4SA)=Sof(H4SB)=Sof(H4SC)=Sof(C5S)=Sof(C6S)=Sof(H6SA)=
 Sof(H6SB)=Sof(H6SC)=FVAR(5)
8.a Secondary CH2 refined with riding coordinates:
 C10A(H10A,H10B), C21A(H21A,H21B), C27A(H27A,H27B), C33A(H33A,H33B), C39A(H39A,
 H39B), C45A(H45A,H45B), C51A(H51A,H51B), C57A(H57A,H57B), C10B(H10C,H10D),
 C21B(H21C,H21D), C27B(H27C,H27D), C33B(H33C,H33D), C39B(H39C,H39D), C45B(H45C,
 H45D), C51B(H51C,H51D), C57B(H57C,H57D)
8.b Aromatic/amide H refined with riding coordinates:
 C22A(H22A), C23A(H23A), C24A(H24A), C25A(H25A), C28A(H28A), C29A(H29A),
 C30A(H30A), C31A(H31A), C34A(H34A), C35A(H35A), C36A(H36A), C37A(H37A),
 C40A(H40A), C41A(H41A), C42A(H42A), C43A(H43A), C46A(H46A), C47A(H47A),
 C48A(H48A), C49A(H49A), C52A(H52A), C53A(H53A), C54A(H54A), C55A(H55A),
 C22B(H22B), C23B(H23B), C24B(H24B), C25B(H25B), C28B(H28B), C29B(H29B),
 C30B(H30B), C31B(H31B), C34B(H34B), C35B(H35B), C36B(H36B), C37B(H37B),
 C40B(H40B), C41B(H41B), C42B(H42B), C43B(H43B), C46B(H46B), C47B(H47B),
 C48B(H48B), C49B(H49B), C52B(H52B), C53B(H53B), C54B(H54B), C55B(H55B)
8.c Idealised Me refined as rotating group:
 C8A(H8AA,H8AB,H8AC), C9A(H9AA,H9AB,H9AC), C19A(H19A,H19B,H19C), C20A(H20A,
 H20B,H20C), C8B(H8BA,H8BB,H8BC), C9B(H9BA,H9BB,H9BC), C19B(H19D,H19E,H19F),
 C20B(H20D,H20E,H20F), C1S(H1SA,H1SB,H1SC), C3S(H3SA,H3SB,H3SC), C4S(H4SA,H4SB,
 H4SC), C6S(H6SA,H6SB,H6SC), C4SA(H4SD,H4SE,H4SF), C6SA(H6SD,H6SE,H6SF),
 C7S(H7SA,H7SB,H7SC), C9S(H9SA,H9SB,H9SC), C10S(H10E,H10F,H10G), C12S(H12A,H12B,
 H12C), C13S(H13A,H13B,H13C), C15S(H15A,H15B,H15C), C16S(H16A,H16B,H16C),
 C18S(H18A,H18B,H18C), C19S(H19G,H19H,H19I), C21S(H21E,H21F,H21G), C22S(H22C,
 H22D,H22E), C24S(H24C,H24D,H24E)
;
_olex2_exptl_crystal_mounting_method 'Mounted on loop with cryoprotectant oil'
_olex2_submission_special_instructions 'No special instructions were received'

loop_
_space_group_symop_operation_xyz
'x, y, z'

loop_
_atom_site_label
_atom_site_type_symbol
_atom_site_fract_x
_atom_site_fract_y
_atom_site_fract_z
_atom_site_U_iso_or_equiv
_atom_site_adp_type
_atom_site_occupancy
_atom_site_site_symmetry_order
_atom_site_calc_flag
_atom_site_refinement_flags_posn
_atom_site_refinement_flags_adp
_atom_site_refinement_flags_occupancy
_atom_site_disorder_assembly
_atom_site_disorder_group
Br1A Br 0.71061(12) 0.38414(10) 0.13548(8) 0.03277(14) Uani 1 1 d . . . . .
Br2A Br 0.30598(12) 0.50910(10) 0.25059(8) 0.03054(14) Uani 1 1 d . . . . .
Br3A Br -0.08707(12) 0.33370(11) 0.04678(8) 0.03614(15) Uani 1 1 d . . . . .
Br4A Br 0.25895(12) 0.20090(10) 0.17212(8) 0.03152(14) Uani 1 1 d . . . . .
Co1A Co 0.65428(14) 0.57220(12) 0.37058(9) 0.0337(2) Uani 1 1 d . . . . .
Co2A Co -0.12319(14) 0.13946(12) 0.18971(9) 0.0286(2) Uani 1 1 d . . . . .
O1A O 0.5220(4) 0.5546(4) 0.3297(2) 0.0354(10) Uani 1 1 d . . . . .
O2A O 0.6856(4) 0.5096(4) 0.2811(2) 0.0352(10) Uani 1 1 d . . . . .
O3A O 0.0246(4) 0.1639(3) 0.1892(2) 0.0292(9) Uani 1 1 d . . . . .
O4A O -0.1098(4) 0.2259(3) 0.1443(2) 0.0315(9) Uani 1 1 d . . . . .
N1A N 0.7948(5) 0.5947(4) 0.4139(3) 0.0396(14) Uani 1 1 d . . . . .
N2A N 0.6297(5) 0.6375(4) 0.4658(3) 0.0373(13) Uani 1 1 d . . . . .
N3A N 0.7280(6) 0.6970(5) 0.3629(3) 0.0419(14) Uani 1 1 d . . . . .
N4A N 0.6091(5) 0.4485(4) 0.3791(3) 0.0334(12) Uani 1 1 d . . . . .
N5A N -0.1425(5) 0.0468(4) 0.2351(3) 0.0333(12) Uani 1 1 d . . . . .
N6A N -0.2709(5) 0.1198(4) 0.1950(3) 0.0341(12) Uani 1 1 d . . . . .
N7A N -0.1486(4) 0.0270(4) 0.1039(3) 0.0299(11) Uani 1 1 d . . . . .
N8A N -0.0811(5) 0.2411(4) 0.2846(3) 0.0321(11) Uani 1 1 d . . . . .
C1A C 0.5086(5) 0.4959(5) 0.2604(3) 0.0288(13) Uani 1 1 d . . . . .
C2A C 0.5952(5) 0.4704(5) 0.2353(3) 0.0280(12) Uani 1 1 d . . . . .
C3A C 0.5853(6) 0.4077(5) 0.1646(3) 0.0305(13) Uani 1 1 d . . . . .
C4A C 0.4902(5) 0.3694(4) 0.1194(3) 0.0246(11) Uani 1 1 d . . . . .
C5A C 0.4056(5) 0.3969(4) 0.1438(3) 0.0232(11) Uani 1 1 d . . . . .
C6A C 0.4154(5) 0.4619(4) 0.2142(3) 0.0266(12) Uani 1 1 d . . . . .
C7A C 0.4613(5) 0.2990(5) 0.0414(3) 0.0289(13) Uani 1 1 d . . . . .
C8A C 0.4805(7) 0.2040(5) 0.0277(4) 0.0429(17) Uani 1 1 d . . . . .
H8AA H 0.557282 0.218153 0.034595 0.064 Uiso 1 1 calc GR . . . .
H8AB H 0.449758 0.157533 -0.021005 0.064 Uiso 1 1 calc GR . . . .
H8AC H 0.446668 0.175421 0.060794 0.064 Uiso 1 1 calc GR . . . .
C9A C 0.5200(6) 0.3482(6) -0.0068(3) 0.0406(16) Uani 1 1 d . . . . .
H9AA H 0.505018 0.407775 0.001029 0.061 Uiso 1 1 calc GR . . . .
H9AB H 0.495525 0.302722 -0.056452 0.061 Uiso 1 1 calc GR . . . .
H9AC H 0.596890 0.365501 0.004262 0.061 Uiso 1 1 calc GR . . . .
C10A C 0.3403(5) 0.2742(5) 0.0279(3) 0.0290(12) Uani 1 1 d . . . . .
H10A H 0.301234 0.209336 0.029356 0.035 Uiso 1 1 calc R . . . .
H10B H 0.320023 0.271300 -0.019566 0.035 Uiso 1 1 calc R . . . .
C11A C 0.3110(5) 0.3543(5) 0.0854(3) 0.0267(11) Uani 1 1 d . . . . .
C12A C 0.0637(5) 0.2234(4) 0.1550(3) 0.0248(11) Uani 1 1 d . . . . .
C13A C -0.0104(5) 0.2542(4) 0.1293(3) 0.0260(12) Uani 1 1 d . . . . .
C14A C 0.0230(5) 0.3103(4) 0.0888(3) 0.0276(12) Uani 1 1 d . . . . .
C15A C 0.1293(5) 0.3433(4) 0.0784(3) 0.0257(11) Uani 1 1 d . . . . .
C16A C 0.2020(5) 0.3150(4) 0.1045(3) 0.0238(11) Uani 1 1 d . . . . .
C17A C 0.1674(5) 0.2532(4) 0.1414(3) 0.0258(12) Uani 1 1 d . . . . .
C18A C 0.1815(5) 0.4082(5) 0.0380(3) 0.0284(12) Uani 1 1 d . . . . .
C19A C 0.1595(6) 0.5024(5) 0.0584(4) 0.0389(15) Uani 1 1 d . . . . .
H19A H 0.083893 0.486678 0.043677 0.058 Uiso 1 1 calc GR . . . .
H19B H 0.203203 0.542737 0.034774 0.058 Uiso 1 1 calc GR . . . .
H19C H 0.177104 0.538771 0.109812 0.058 Uiso 1 1 calc GR . . . .
C20A C 0.1491(6) 0.3490(6) -0.0421(3) 0.0407(16) Uani 1 1 d . . . . .
H20A H 0.165818 0.289286 -0.055461 0.061 Uiso 1 1 calc GR . . . .
H20B H 0.188460 0.388828 -0.067353 0.061 Uiso 1 1 calc GR . . . .
H20C H 0.072414 0.331071 -0.054565 0.061 Uiso 1 1 calc GR . . . .
C21A C 0.3009(5) 0.4338(5) 0.0614(3) 0.0299(13) Uani 1 1 d . . . . .
H21A H 0.341250 0.435823 0.021543 0.036 Uiso 1 1 calc R . . . .
H21B H 0.330398 0.499081 0.100979 0.036 Uiso 1 1 calc R . . . .
C22A C 0.5399(7) 0.6533(5) 0.4827(3) 0.0370(15) Uani 1 1 d . . . . .
H22A H 0.483775 0.633762 0.445920 0.044 Uiso 1 1 calc R . . . .
C23A C 0.5263(7) 0.6971(5) 0.5519(4) 0.0452(18) Uani 1 1 d . . . . .
H23A H 0.462569 0.708891 0.563109 0.054 Uiso 1 1 calc R . . . .
C24A C 0.6100(7) 0.7238(5) 0.6057(3) 0.0448(18) Uani 1 1 d . . . . .
H24A H 0.603459 0.753969 0.654069 0.054 Uiso 1 1 calc R . . . .
C25A C 0.7002(7) 0.7059(5) 0.5873(3) 0.0404(17) Uani 1 1 d . . . . .
H25A H 0.756142 0.721727 0.623090 0.049 Uiso 1 1 calc R . . . .
C26A C 0.7106(6) 0.6644(5) 0.5160(3) 0.0360(15) Uani 1 1 d . . . . .
C27A C 0.8101(7) 0.6505(6) 0.4925(4) 0.048(2) Uani 1 1 d . . . . .
H27A H 0.831770 0.614201 0.516907 0.057 Uiso 1 1 calc R . . . .
H27B H 0.867888 0.715401 0.505779 0.057 Uiso 1 1 calc R . . . .
C28A C 0.6803(7) 0.7532(6) 0.3500(3) 0.0451(18) Uani 1 1 d . . . . .
H28A H 0.605051 0.734566 0.346193 0.054 Uiso 1 1 calc R . . . .
C29A C 0.7427(9) 0.8389(6) 0.3423(4) 0.058(2) Uani 1 1 d . . . . .
H29A H 0.709504 0.878956 0.333450 0.070 Uiso 1 1 calc R . . . .
C30A C 0.8485(9) 0.8653(7) 0.3473(5) 0.061(2) Uani 1 1 d . . . . .
H30A H 0.889997 0.923473 0.341431 0.073 Uiso 1 1 calc R . . . .
C31A C 0.8982(8) 0.8078(7) 0.3611(4) 0.055(2) Uani 1 1 d . . . . .
H31A H 0.973436 0.825716 0.365490 0.066 Uiso 1 1 calc R . . . .
C32A C 0.8323(7) 0.7228(6) 0.3683(4) 0.0450(18) Uani 1 1 d . . . . .
C33A C 0.8740(7) 0.6515(6) 0.3790(4) 0.0470(18) Uani 1 1 d . . . . .
H33A H 0.944309 0.686835 0.409454 0.056 Uiso 1 1 calc R . . . .
H33B H 0.882719 0.606085 0.332889 0.056 Uiso 1 1 calc R . . . .
C34A C 0.5083(6) 0.3843(5) 0.3668(3) 0.0385(15) Uani 1 1 d . . . . .
H34A H 0.450866 0.403596 0.359618 0.046 Uiso 1 1 calc R . . . .
C35A C 0.4868(7) 0.2900(6) 0.3645(4) 0.0437(17) Uani 1 1 d . . . . .
H35A H 0.415524 0.244593 0.354138 0.052 Uiso 1 1 calc R . . . .
C36A C 0.5707(7) 0.2633(6) 0.3774(4) 0.0467(18) Uani 1 1 d . . . . .
H36A H 0.557168 0.199813 0.377018 0.056 Uiso 1 1 calc R . . . .
C37A C 0.6741(7) 0.3296(6) 0.3907(4) 0.0415(17) Uani 1 1 d . . . . .
H37A H 0.732663 0.312831 0.400105 0.050 Uiso 1 1 calc R . . . .
C38A C 0.6903(6) 0.4215(5) 0.3901(3) 0.0371(15) Uani 1 1 d . . . . .
C39A C 0.7986(6) 0.4945(5) 0.3955(4) 0.0398(16) Uani 1 1 d . . . . .
H39A H 0.825779 0.473990 0.349746 0.048 Uiso 1 1 calc R . . . .
H39B H 0.848184 0.496485 0.432283 0.048 Uiso 1 1 calc R . . . .
C40A C -0.3214(6) 0.1719(6) 0.1802(4) 0.0384(15) Uani 1 1 d . . . . .
H40A H -0.283323 0.221549 0.164072 0.046 Uiso 1 1 calc R . . . .
C41A C -0.4263(6) 0.1563(6) 0.1874(4) 0.0431(17) Uani 1 1 d . . . . .
H41A H -0.460455 0.194340 0.176411 0.052 Uiso 1 1 calc R . . . .
C42A C -0.4824(7) 0.0832(7) 0.2112(4) 0.0482(18) Uani 1 1 d . . . . .
H42A H -0.555202 0.070748 0.216767 0.058 Uiso 1 1 calc R . . . .
C43A C -0.4298(6) 0.0299(6) 0.2263(4) 0.0427(16) Uani 1 1 d . . . . .
H43A H -0.466243 -0.020169 0.242397 0.051 Uiso 1 1 calc R . . . .
C44A C -0.3240(6) 0.0493(5) 0.2180(4) 0.0354(14) Uani 1 1 d . . . . .
C45A C -0.2605(6) -0.0061(6) 0.2308(4) 0.0419(16) Uani 1 1 d . . . . .
H45A H -0.283254 -0.071993 0.191881 0.050 Uiso 1 1 calc R . . . .
H45B H -0.274650 -0.015001 0.275578 0.050 Uiso 1 1 calc R . . . .
C46A C -0.1776(6) 0.0174(5) 0.0384(4) 0.0365(15) Uani 1 1 d . . . . .
H46A H -0.195959 0.067215 0.031656 0.044 Uiso 1 1 calc R . . . .
C47A C -0.1810(6) -0.0642(6) -0.0193(4) 0.0412(17) Uani 1 1 d . . . . .
H47A H -0.202551 -0.070970 -0.065692 0.049 Uiso 1 1 calc R . . . .
C48A C -0.1533(6) -0.1355(6) -0.0098(4) 0.0421(17) Uani 1 1 d . . . . .
H48A H -0.152889 -0.190941 -0.049395 0.050 Uiso 1 1 calc R . . . .
C49A C -0.1259(6) -0.1255(5) 0.0583(4) 0.0386(15) Uani 1 1 d . . . . .
H49A H -0.107722 -0.174564 0.066399 0.046 Uiso 1 1 calc R . . . .
C50A C -0.1253(5) -0.0441(5) 0.1138(3) 0.0304(13) Uani 1 1 d . . . . .
C51A C -0.0927(6) -0.0227(5) 0.1907(3) 0.0323(13) Uani 1 1 d . . . . .
H51A H -0.117686 -0.084186 0.199065 0.039 Uiso 1 1 calc R . . . .
H51B H -0.014090 0.007253 0.203071 0.039 Uiso 1 1 calc R . . . .
C52A C -0.0527(5) 0.3376(5) 0.3018(4) 0.0341(13) Uani 1 1 d . . . . .
H52A H -0.058769 0.361094 0.265975 0.041 Uiso 1 1 calc R . . . .
C53A C -0.0145(6) 0.4036(5) 0.3709(4) 0.0385(15) Uani 1 1 d . . . . .
H53A H 0.010213 0.472154 0.382039 0.046 Uiso 1 1 calc R . . . .
C54A C -0.0125(6) 0.3690(6) 0.4242(4) 0.0412(16) Uani 1 1 d . . . . .
H54A H 0.007971 0.413204 0.472481 0.049 Uiso 1 1 calc R . . . .
C55A C -0.0407(6) 0.2700(6) 0.4057(4) 0.0391(15) Uani 1 1 d . . . . .
H55A H -0.038604 0.244398 0.440808 0.047 Uiso 1 1 calc R . . . .
C56A C -0.0724(5) 0.2078(5) 0.3348(3) 0.0321(13) Uani 1 1 d . . . . .
C57A C -0.0858(7) 0.1017(5) 0.3091(3) 0.0434(18) Uani 1 1 d . . . . .
H57A H -0.014838 0.096151 0.311118 0.052 Uiso 1 1 calc R . . . .
H57B H -0.126717 0.072384 0.340385 0.052 Uiso 1 1 calc R . . . .
Br1B Br 0.42146(12) 0.34876(10) 0.80007(8) 0.04213(18) Uani 1 1 d . . . . .
Br2B Br 0.39226(12) 0.70384(10) 0.71374(8) 0.03078(14) Uani 1 1 d . . . . .
Br3B Br 0.65414(12) 1.10781(10) 0.91289(8) 0.0496(2) Uani 1 1 d . . . . .
Br4B Br 0.70282(12) 0.67972(10) 0.76282(8) 0.03023(13) Uani 1 1 d . . . . .
Co1B Co 0.28745(13) 0.35044(11) 0.57671(9) 0.0246(2) Uani 1 1 d . . . . .
Co2B Co 0.90702(13) 1.00531(11) 0.76572(8) 0.02282(19) Uani 1 1 d . . . . .
O1B O 0.3210(3) 0.4857(3) 0.6272(2) 0.0242(8) Uani 1 1 d . . . . .
O2B O 0.3199(4) 0.3425(3) 0.6641(2) 0.0258(8) Uani 1 1 d . . . . .
O3B O 0.8277(3) 0.8769(3) 0.7564(2) 0.0247(8) Uani 1 1 d . . . . .
O4B O 0.8072(3) 1.0475(3) 0.8172(2) 0.0256(8) Uani 1 1 d . . . . .
N1B N 0.2534(5) 0.2113(4) 0.5259(3) 0.0336(12) Uani 1 1 d . . . . .
N2B N 0.2613(4) 0.3583(4) 0.4882(3) 0.0281(10) Uani 1 1 d . . . . .
N3B N 0.1409(5) 0.3179(4) 0.5897(3) 0.0309(11) Uani 1 1 d . . . . .
N4B N 0.4324(5) 0.3643(4) 0.5649(3) 0.0281(10) Uani 1 1 d . . . . .
N5B N 1.0171(5) 0.9662(4) 0.7157(3) 0.0346(12) Uani 1 1 d . . . . .
N6B N 0.9886(4) 1.1364(4) 0.7724(3) 0.0284(11) Uani 1 1 d . . . . .
N7B N 0.9960(4) 1.0222(4) 0.8478(3) 0.0286(11) Uani 1 1 d . . . . .
N8B N 0.8374(4) 0.9802(4) 0.6763(3) 0.0293(11) Uani 1 1 d . . . . .
C1B C 0.3651(5) 0.5105(4) 0.6936(3) 0.0255(11) Uani 1 1 d . . . . .
C2B C 0.3680(5) 0.4342(4) 0.7128(3) 0.0250(11) Uani 1 1 d . . . . .
C3B C 0.4193(5) 0.4572(4) 0.7788(3) 0.0292(12) Uani 1 1 d . . . . .
C4B C 0.4671(5) 0.5540(5) 0.8272(3) 0.0290(13) Uani 1 1 d . . . . .
C5B C 0.4624(5) 0.6289(4) 0.8086(3) 0.0261(12) Uani 1 1 d . . . . .
C6B C 0.4093(5) 0.6065(4) 0.7420(3) 0.0252(11) Uani 1 1 d . . . . .
C7B C 0.5246(6) 0.5948(5) 0.9037(3) 0.0395(17) Uani 1 1 d . . . . .
C8B C 0.6104(7) 0.5565(6) 0.9138(5) 0.054(2) Uani 1 1 d . . . . .
H8BA H 0.662010 0.566460 0.881345 0.080 Uiso 1 1 calc GR . . . .
H8BB H 0.577811 0.486285 0.903884 0.080 Uiso 1 1 calc GR . . . .
H8BC H 0.646941 0.592016 0.962771 0.080 Uiso 1 1 calc GR . . . .
C9B C 0.4408(7) 0.5777(7) 0.9521(4) 0.057(3) Uani 1 1 d . . . . .
H9BA H 0.475637 0.607619 1.001310 0.085 Uiso 1 1 calc GR . . . .
H9BB H 0.403582 0.506990 0.938510 0.085 Uiso 1 1 calc GR . . . .
H9BC H 0.389325 0.607513 0.947315 0.085 Uiso 1 1 calc GR . . . .
C10B C 0.5775(6) 0.7053(5) 0.9179(3) 0.0373(16) Uani 1 1 d . . . . .
H10C H 0.574808 0.745586 0.967450 0.045 Uiso 1 1 calc R . . . .
H10D H 0.653162 0.720865 0.910835 0.045 Uiso 1 1 calc R . . . .
C11B C 0.5179(5) 0.7296(5) 0.8667(3) 0.0304(13) Uani 1 1 d . . . . .
C12B C 0.7472(4) 0.8796(4) 0.7938(3) 0.0209(10) Uani 1 1 d . . . . .
C13B C 0.7355(5) 0.9712(4) 0.8260(3) 0.0240(11) Uani 1 1 d . . . . .
C14B C 0.6545(5) 0.9789(5) 0.8676(3) 0.0299(13) Uani 1 1 d . . . . .
C15B C 0.5829(5) 0.8976(5) 0.8763(3) 0.0304(13) Uani 1 1 d . . . . .
C16B C 0.5946(5) 0.8073(5) 0.8448(3) 0.0273(12) Uani 1 1 d . . . . .
C17B C 0.6769(5) 0.7991(4) 0.8043(3) 0.0239(11) Uani 1 1 d . . . . .
C18B C 0.4914(6) 0.8920(5) 0.9206(4) 0.0401(17) Uani 1 1 d . . . . .
C19B C 0.4090(6) 0.9282(5) 0.9015(5) 0.052(2) Uani 1 1 d . . . . .
H19D H 0.378389 0.889974 0.851439 0.078 Uiso 1 1 calc GR . . . .
H19E H 0.442954 0.997697 0.909568 0.078 Uiso 1 1 calc GR . . . .
H19F H 0.352445 0.920269 0.930972 0.078 Uiso 1 1 calc GR . . . .
C20B C 0.5357(7) 0.9457(7) 1.0001(4) 0.060(3) Uani 1 1 d . . . . .
H20D H 0.477718 0.932255 1.027771 0.090 Uiso 1 1 calc GR . . . .
H20E H 0.567541 1.016479 1.012056 0.090 Uiso 1 1 calc GR . . . .
H20F H 0.590177 0.922386 1.011017 0.090 Uiso 1 1 calc GR . . . .
C21B C 0.4379(6) 0.7793(5) 0.9007(3) 0.0370(16) Uani 1 1 d . . . . .
H21C H 0.371771 0.752115 0.866736 0.044 Uiso 1 1 calc R . . . .
H21D H 0.419159 0.766433 0.943605 0.044 Uiso 1 1 calc R . . . .
C22B C 0.2692(5) 0.4407(5) 0.4784(3) 0.0301(12) Uani 1 1 d . . . . .
H22B H 0.287508 0.501025 0.518419 0.036 Uiso 1 1 calc R . . . .
C23B C 0.2510(5) 0.4390(5) 0.4112(3) 0.0321(13) Uani 1 1 d . . . . .
H23B H 0.259097 0.497781 0.404945 0.039 Uiso 1 1 calc R . . . .
C24B C 0.2210(5) 0.3504(5) 0.3536(3) 0.0336(14) Uani 1 1 d . . . . .
H24B H 0.206966 0.347573 0.307263 0.040 Uiso 1 1 calc R . . . .
C25B C 0.2116(6) 0.2659(5) 0.3635(3) 0.0345(14) Uani 1 1 d . . . . .
H25B H 0.191317 0.204629 0.324210 0.041 Uiso 1 1 calc R . . . .
C26B C 0.2323(6) 0.2719(5) 0.4319(3) 0.0317(13) Uani 1 1 d . . . . .
C27B C 0.2298(8) 0.1857(5) 0.4475(4) 0.0467(19) Uani 1 1 d . . . . .
H27C H 0.282865 0.159804 0.422985 0.056 Uiso 1 1 calc R . . . .
H27D H 0.158486 0.133301 0.428602 0.056 Uiso 1 1 calc R . . . .
C28B C 0.0886(5) 0.3794(5) 0.6125(3) 0.0328(13) Uani 1 1 d . . . . .
H28B H 0.124671 0.447121 0.622331 0.039 Uiso 1 1 calc R . . . .
C29B C -0.0170(6) 0.3467(6) 0.6221(4) 0.0443(17) Uani 1 1 d . . . . .
H29B H -0.052690 0.391690 0.639200 0.053 Uiso 1 1 calc R . . . .
C30B C -0.0705(6) 0.2473(6) 0.6065(5) 0.051(2) Uani 1 1 d . . . . .
H30B H -0.143005 0.222971 0.612782 0.061 Uiso 1 1 calc R . . . .
C31B C -0.0151(6) 0.1851(6) 0.5816(4) 0.0465(19) Uani 1 1 d . . . . .
H31B H -0.049724 0.116649 0.569564 0.056 Uiso 1 1 calc R . . . .
C32B C 0.0902(6) 0.2221(5) 0.5742(3) 0.0339(14) Uani 1 1 d . . . . .
C33B C 0.1594(6) 0.1623(5) 0.5536(4) 0.0384(15) Uani 1 1 d . . . . .
H33C H 0.183392 0.153054 0.595314 0.046 Uiso 1 1 calc R . . . .
H33D H 0.117756 0.096807 0.516862 0.046 Uiso 1 1 calc R . . . .
C34B C 0.5163(5) 0.4476(5) 0.5775(3) 0.0314(13) Uani 1 1 d . . . . .
H34B H 0.504465 0.507191 0.587765 0.038 Uiso 1 1 calc R . . . .
C35B C 0.6193(6) 0.4487(5) 0.5759(4) 0.0360(14) Uani 1 1 d . . . . .
H35B H 0.677651 0.508555 0.586325 0.043 Uiso 1 1 calc R . . . .
C36B C 0.6364(6) 0.3620(6) 0.5591(4) 0.0414(16) Uani 1 1 d . . . . .
H36B H 0.706609 0.361309 0.557136 0.050 Uiso 1 1 calc R . . . .
C37B C 0.5504(7) 0.2759(6) 0.5451(4) 0.0414(16) Uani 1 1 d . . . . .
H37B H 0.560822 0.215414 0.533255 0.050 Uiso 1 1 calc R . . . .
C38B C 0.4482(6) 0.2789(5) 0.5486(3) 0.0337(14) Uani 1 1 d . . . . .
C39B C 0.3493(6) 0.1920(5) 0.5410(4) 0.0400(16) Uani 1 1 d . . . . .
H39C H 0.350797 0.132440 0.501934 0.048 Uiso 1 1 calc R . . . .
H39D H 0.347185 0.180216 0.585239 0.048 Uiso 1 1 calc R . . . .
C40B C 0.9556(5) 1.2125(5) 0.7965(3) 0.0314(13) Uani 1 1 d . . . . .
H40B H 0.890795 1.205081 0.815809 0.038 Uiso 1 1 calc R . . . .
C41B C 1.0155(6) 1.3028(5) 0.7936(4) 0.0433(17) Uani 1 1 d . . . . .
H41B H 0.991931 1.356616 0.810515 0.052 Uiso 1 1 calc R . . . .
C42B C 1.1092(6) 1.3119(6) 0.7656(4) 0.0461(19) Uani 1 1 d . . . . .
H42B H 1.151473 1.372828 0.763863 0.055 Uiso 1 1 calc R . . . .
C43B C 1.1423(6) 1.2332(6) 0.7401(4) 0.0421(17) Uani 1 1 d . . . . .
H43B H 1.206764 1.239252 0.720399 0.051 Uiso 1 1 calc R . . . .
C44B C 1.0795(5) 1.1443(5) 0.7438(3) 0.0353(14) Uani 1 1 d . . . . .
C45B C 1.1102(6) 1.0564(6) 0.7211(5) 0.0488(19) Uani 1 1 d . . . . .
H45C H 1.169668 1.067843 0.755679 0.059 Uiso 1 1 calc R . . . .
H45D H 1.135228 1.045520 0.674482 0.059 Uiso 1 1 calc R . . . .
C46B C 0.9976(5) 1.0774(5) 0.9155(3) 0.0299(13) Uani 1 1 d . . . . .
H46B H 0.954036 1.115965 0.926647 0.036 Uiso 1 1 calc R . . . .
C47B C 1.0616(6) 1.0798(5) 0.9699(4) 0.0394(16) Uani 1 1 d . . . . .
H47B H 1.061118 1.118383 1.017898 0.047 Uiso 1 1 calc R . . . .
C48B C 1.1257(7) 1.0251(6) 0.9529(4) 0.052(2) Uani 1 1 d . . . . .
H48B H 1.169466 1.025051 0.989294 0.062 Uiso 1 1 calc R . . . .
C49B C 1.1264(6) 0.9706(6) 0.8831(4) 0.0461(18) Uani 1 1 d . . . . .
H49B H 1.171877 0.934014 0.870858 0.055 Uiso 1 1 calc R . . . .
C50B C 1.0595(5) 0.9697(5) 0.8308(4) 0.0352(14) Uani 1 1 d . . . . .
C51B C 1.0517(5) 0.9123(5) 0.7533(4) 0.0374(15) Uani 1 1 d . . . . .
H51C H 0.998921 0.844800 0.739102 0.045 Uiso 1 1 calc R . . . .
H51D H 1.121674 0.908424 0.741462 0.045 Uiso 1 1 calc R . . . .
C52B C 0.7581(6) 1.0080(5) 0.6650(4) 0.0379(15) Uani 1 1 d . . . . .
H52B H 0.728893 1.040711 0.704151 0.045 Uiso 1 1 calc R . . . .
C53B C 0.7174(7) 0.9902(6) 0.5970(4) 0.0455(18) Uani 1 1 d . . . . .
H53B H 0.660115 1.009577 0.589334 0.055 Uiso 1 1 calc R . . . .
C54B C 0.7615(8) 0.9441(5) 0.5409(4) 0.048(2) Uani 1 1 d . . . . .
H54B H 0.735375 0.932278 0.494075 0.057 Uiso 1 1 calc R . . . .
C55B C 0.8439(7) 0.9147(5) 0.5522(4) 0.0431(17) Uani 1 1 d . . . . .
H55B H 0.873991 0.882026 0.513530 0.052 Uiso 1 1 calc R . . . .
C56B C 0.8818(6) 0.9341(5) 0.6217(3) 0.0323(13) Uani 1 1 d . . . . .
C57B C 0.9647(6) 0.9010(6) 0.6415(3) 0.0383(15) Uani 1 1 d . . . . .
H57C H 1.018480 0.903418 0.608877 0.046 Uiso 1 1 calc R . . . .
H57D H 0.931347 0.832340 0.637392 0.046 Uiso 1 1 calc R . . . .
Cl1 Cl 0.7150(3) 0.1139(2) 0.45118(16) 0.0342(3) Uani 0.839(10) 1 d D . P A 1
Cl1A Cl 0.7090(8) 0.1055(7) 0.4452(6) 0.0342(3) Uani 0.161(10) 1 d D . P A 2
O5 O 0.7568(4) 0.2182(2) 0.4927(3) 0.055(2) Uani 0.839(10) 1 d D . P A 1
O5A O 0.7668(12) 0.2063(7) 0.4562(11) 0.055(2) Uani 0.161(10) 1 d D . P A 2
O6 O 0.6323(4) 0.0666(4) 0.4840(3) 0.061(2) Uani 0.839(10) 1 d D . P A 1
O6A O 0.6698(18) 0.1011(18) 0.5094(7) 0.061(2) Uani 0.161(10) 1 d D . P A 2
O7 O 0.7993(4) 0.0761(4) 0.4473(3) 0.0330(13) Uani 0.839(10) 1 d D . P A 1
O7A O 0.7789(12) 0.0510(12) 0.4261(12) 0.0330(13) Uani 0.161(10) 1 d D . P A 2
O8 O 0.6719(5) 0.0957(5) 0.38096(19) 0.063(2) Uani 0.839(10) 1 d D . P A 1
O8A O 0.6207(11) 0.0636(7) 0.3892(7) 0.063(2) Uani 0.161(10) 1 d D . P A 2
Cl2 Cl 0.1583(2) -0.03258(18) 0.26632(13) 0.0572(7) Uani 0.817(4) 1 d D . P B 1
Cl2A Cl 0.1110(10) -0.0546(9) 0.3058(6) 0.0572(7) Uani 0.183(4) 1 d D . P B 2
O9A O 0.194(2) -0.068(3) 0.339(2) 0.080(3) Uani 0.183(4) 1 d D . P B 2
O10A O 0.049(3) -0.140(2) 0.2470(17) 0.117(5) Uani 0.183(4) 1 d D . P B 2
O11A O 0.0568(19) -0.013(2) 0.3627(16) 0.098(4) Uani 0.183(4) 1 d D . P B 2
O12A O 0.153(2) 0.0297(19) 0.2841(16) 0.0596(19) Uani 0.183(4) 1 d D . P B 2
O9 O 0.2641(3) 0.0405(4) 0.2900(4) 0.080(3) Uani 0.817(4) 1 d D . P B 1
O10 O 0.1257(6) -0.0531(6) 0.19362(16) 0.117(5) Uani 0.817(4) 1 d D . P B 1
O11 O 0.1580(6) -0.1217(3) 0.2721(4) 0.098(4) Uani 0.817(4) 1 d D . P B 1
O12 O 0.0854(4) 0.0022(4) 0.3096(3) 0.0596(19) Uani 0.817(4) 1 d D U P B 1
Cl3 Cl -0.06366(19) 0.57455(16) 0.62266(12) 0.0434(5) Uani 0.824(4) 1 d D . P C 1
O13 O -0.1207(5) 0.5370(4) 0.6713(2) 0.070(2) Uani 0.824(4) 1 d D . P C 1
O14 O -0.1138(5) 0.5099(3) 0.55121(15) 0.0527(19) Uani 0.824(4) 1 d D . P C 1
O15 O 0.0449(3) 0.5805(5) 0.6313(4) 0.076(3) Uani 0.824(4) 1 d D . P C 1
O16 O -0.0652(6) 0.6708(2) 0.6369(3) 0.055(2) Uani 0.824(4) 1 d D . P C 1
Cl3A Cl -0.0182(9) 0.5967(8) 0.5916(5) 0.0434(5) Uani 0.176(4) 1 d D . P C 2
O13A O -0.114(3) 0.510(3) 0.576(2) 0.070(2) Uani 0.176(4) 1 d D . P C 2
O14A O 0.006(3) 0.609(2) 0.5268(11) 0.0527(19) Uani 0.176(4) 1 d D . P C 2
O15A O 0.062(3) 0.573(4) 0.619(3) 0.076(3) Uani 0.176(4) 1 d D . P C 2
O16A O -0.036(4) 0.678(2) 0.6438(19) 0.055(2) Uani 0.176(4) 1 d D . P C 2
Cl4 Cl 0.1645(2) 0.9103(2) 0.49733(18) 0.0375(7) Uani 0.721(5) 1 d . . P D 1
Cl4A Cl 0.172(3) 0.896(2) 0.5178(12) 0.168(12) Uani 0.279(5) 1 d . . P D 2
O17 O 0.1690(8) 0.9618(7) 0.4493(4) 0.060(2) Uani 0.721(5) 1 d . . P D 1
O17A O 0.069(2) 0.9238(18) 0.5071(12) 0.060(2) Uani 0.279(5) 1 d . . P D 2
O18 O 0.0572(7) 0.8469(7) 0.4894(5) 0.061(2) Uani 0.721(5) 1 d . . P D 1
O18A O 0.1359(17) 0.8027(18) 0.4514(12) 0.061(2) Uani 0.279(5) 1 d . U P D 2
O19 O 0.2327(8) 0.8588(7) 0.4784(5) 0.067(2) Uani 0.721(5) 1 d . . P D 1
O19A O 0.254(2) 0.9689(19) 0.4997(14) 0.067(2) Uani 0.279(5) 1 d . U P D 2
O20 O 0.1987(7) 0.9840(6) 0.5684(4) 0.0532(18) Uani 0.721(5) 1 d . . P D 1
O20A O 0.1822(19) 0.8844(15) 0.5775(11) 0.0532(18) Uani 0.279(5) 1 d . U P D 2
O1S O 0.7055(7) 0.7689(5) 0.1365(5) 0.086(2) Uani 1 1 d . . . . .
C1S C 0.5619(10) 0.6545(10) 0.1582(6) 0.095(5) Uani 1 1 d . . . . .
H1SA H 0.521543 0.691325 0.148635 0.143 Uiso 1 1 calc GR . . . .
H1SB H 0.559527 0.659401 0.207112 0.143 Uiso 1 1 calc GR . . . .
H1SC H 0.530262 0.585459 0.125607 0.143 Uiso 1 1 calc GR . . . .
C2S C 0.6725(9) 0.6955(6) 0.1481(5) 0.063(3) Uani 1 1 d . . . . .
C3S C 0.7460(14) 0.6430(11) 0.1549(9) 0.113(5) Uani 1 1 d . . . . .
H3SA H 0.746143 0.594909 0.108182 0.170 Uiso 1 1 calc GR . . . .
H3SB H 0.720666 0.609137 0.186751 0.170 Uiso 1 1 calc GR . . . .
H3SC H 0.818459 0.690986 0.174292 0.170 Uiso 1 1 calc GR . . . .
O2S O 0.137(2) 0.832(2) -0.0104(13) 0.177(9) Uani 0.527(18) 1 d D U P E 1
C4S C 0.147(3) 0.7416(12) 0.0543(16) 0.123(10) Uani 0.527(18) 1 d D U P E 1
H4SA H 0.091313 0.742543 0.084756 0.185 Uiso 0.527(18) 1 calc GR . P E 1
H4SB H 0.207897 0.737927 0.078062 0.185 Uiso 0.527(18) 1 calc GR . P E 1
H4SC H 0.118833 0.684286 0.009439 0.185 Uiso 0.527(18) 1 calc GR . P E 1
C5S C 0.1819(15) 0.8323(12) 0.0402(9) 0.160(10) Uani 0.527(18) 1 d D U P E 1
C6S C 0.271(2) 0.9195(15) 0.0887(14) 0.128(9) Uani 0.527(18) 1 d D U P E 1
H6SA H 0.242933 0.959322 0.127282 0.192 Uiso 0.527(18) 1 calc GR . P E 1
H6SB H 0.308939 0.958623 0.062621 0.192 Uiso 0.527(18) 1 calc GR . P E 1
H6SC H 0.320329 0.898292 0.108503 0.192 Uiso 0.527(18) 1 calc GR . P E 1
O2SA O 0.177(3) 0.834(3) -0.004(2) 0.177(9) Uani 0.473(18) 1 d D . P E 2
C4SA C 0.077(3) 0.733(3) 0.052(2) 0.123(10) Uani 0.473(18) 1 d D . P E 2
H4SD H 0.038650 0.763680 0.087633 0.185 Uiso 0.473(18) 1 calc GR . P E 2
H4SE H 0.098948 0.687441 0.065562 0.185 Uiso 0.473(18) 1 calc GR . P E 2
H4SF H 0.030321 0.696071 0.005967 0.185 Uiso 0.473(18) 1 calc GR . P E 2
C5SA C 0.173(3) 0.809(4) 0.045(2) 0.160(10) Uani 0.473(18) 1 d D . P E 2
C6SA C 0.273(2) 0.825(3) 0.086(2) 0.128(9) Uani 0.473(18) 1 d D . P E 2
H6SD H 0.270960 0.855383 0.136810 0.192 Uiso 0.473(18) 1 calc GR . P E 2
H6SE H 0.333544 0.867924 0.072894 0.192 Uiso 0.473(18) 1 calc GR . P E 2
H6SF H 0.281000 0.761539 0.075163 0.192 Uiso 0.473(18) 1 calc GR . P E 2
O3S O 0.5065(9) 0.8474(6) 0.3076(6) 0.114(3) Uani 1 1 d D . . . .
C7S C 0.4083(9) 0.9489(11) 0.3691(8) 0.093(4) Uani 1 1 d . . . . .
H7SA H 0.438979 1.004475 0.414689 0.140 Uiso 1 1 calc GR . . . .
H7SB H 0.331562 0.917986 0.368144 0.140 Uiso 1 1 calc GR . . . .
H7SC H 0.420473 0.972385 0.330678 0.140 Uiso 1 1 calc GR . . . .
C8S C 0.4609(9) 0.8747(10) 0.3597(7) 0.076(3) Uani 1 1 d . . . . .
C9S C 0.4498(11) 0.8236(13) 0.4136(9) 0.112(5) Uani 1 1 d . . . . .
H9SA H 0.414679 0.752435 0.388242 0.168 Uiso 1 1 calc GR . . . .
H9SB H 0.407153 0.848119 0.449228 0.168 Uiso 1 1 calc GR . . . .
H9SC H 0.520776 0.838417 0.437001 0.168 Uiso 1 1 calc GR . . . .
O4S O 0.3313(7) 1.0267(8) 0.7544(6) 0.136(3) Uani 1 1 d D U . . .
C10S C 0.4318(11) 1.0923(9) 0.6805(7) 0.136(3) Uani 1 1 d D . . . .
H10E H 0.485660 1.077337 0.651089 0.203 Uiso 1 1 calc GR . . . .
H10F H 0.459614 1.161803 0.712397 0.203 Uiso 1 1 calc GR . . . .
H10G H 0.367186 1.078222 0.650015 0.203 Uiso 1 1 calc GR . . . .
C11S C 0.4061(6) 1.0310(5) 0.7227(4) 0.136(3) Uani 1 1 d D U . . .
C12S C 0.4742(9) 0.9751(10) 0.7252(8) 0.136(3) Uani 1 1 d D . . . .
H12A H 0.547370 1.020732 0.745652 0.203 Uiso 1 1 calc GR . . . .
H12B H 0.473548 0.929810 0.677128 0.203 Uiso 1 1 calc GR . . . .
H12C H 0.446779 0.937669 0.754529 0.203 Uiso 1 1 calc GR . . . .
O5S O 0.0430(9) 0.5567(7) 0.2971(6) 0.108(3) Uani 1 1 d . . . . .
C13S C 0.1802(10) 0.6912(8) 0.2922(7) 0.084(4) Uani 1 1 d . . . . .
H13A H 0.173954 0.753865 0.321423 0.126 Uiso 1 1 calc GR . . . .
H13B H 0.212578 0.696477 0.250554 0.126 Uiso 1 1 calc GR . . . .
H13C H 0.225118 0.674975 0.319969 0.126 Uiso 1 1 calc GR . . . .
C14S C 0.0738(9) 0.6135(7) 0.2693(5) 0.059(2) Uani 1 1 d . . . . .
C15S C 0.0036(10) 0.6159(10) 0.2133(6) 0.082(3) Uani 1 1 d . . . . .
H15A H 0.015092 0.576810 0.166321 0.124 Uiso 1 1 calc GR . . . .
H15B H 0.021328 0.683935 0.218047 0.124 Uiso 1 1 calc GR . . . .
H15C H -0.071210 0.588620 0.218864 0.124 Uiso 1 1 calc GR . . . .
O6S O 0.9820(9) 0.5145(7) 0.8289(8) 0.125(4) Uani 1 1 d . . . . .
C16S C 0.9669(13) 0.6631(10) 0.8429(9) 0.108(5) Uani 1 1 d . . . . .
H16A H 0.955214 0.675065 0.800376 0.163 Uiso 1 1 calc GR . . . .
H16B H 1.010043 0.725158 0.881358 0.163 Uiso 1 1 calc GR . . . .
H16C H 0.898093 0.635196 0.857090 0.163 Uiso 1 1 calc GR . . . .
C17S C 1.0230(10) 0.5940(10) 0.8277(7) 0.084(3) Uani 1 1 d . . . . .
C18S C 1.1315(10) 0.6267(15) 0.8091(8) 0.137(8) Uani 1 1 d . . . . .
H18A H 1.126631 0.616457 0.758979 0.205 Uiso 1 1 calc GR . . . .
H18B H 1.170846 0.588626 0.817865 0.205 Uiso 1 1 calc GR . . . .
H18C H 1.168999 0.696556 0.838279 0.205 Uiso 1 1 calc GR . . . .
O7S O 0.7239(10) 0.2177(7) 0.7311(6) 0.116(4) Uani 1 1 d . . . . .
C19S C 0.7197(11) 0.3697(10) 0.7338(7) 0.089(4) Uani 1 1 d . . . . .
H19G H 0.781361 0.431233 0.754668 0.134 Uiso 1 1 calc GR . . . .
H19H H 0.654008 0.383003 0.743011 0.134 Uiso 1 1 calc GR . . . .
H19I H 0.719287 0.340245 0.682581 0.134 Uiso 1 1 calc GR . . . .
C20S C 0.7265(8) 0.3011(9) 0.7657(6) 0.068(3) Uani 1 1 d . . . . .
C21S C 0.7368(10) 0.3385(9) 0.8442(6) 0.075(3) Uani 1 1 d . . . . .
H21E H 0.747797 0.290310 0.860160 0.113 Uiso 1 1 calc GR . . . .
H21F H 0.671541 0.349163 0.859326 0.113 Uiso 1 1 calc GR . . . .
H21G H 0.797726 0.400621 0.864831 0.113 Uiso 1 1 calc GR . . . .
O8S O 0.2964(10) 0.6832(8) 0.5145(7) 0.087(2) Uani 0.721(5) 1 d . U P D 1
C22S C 0.1173(14) 0.6537(13) 0.4940(10) 0.087(2) Uani 0.721(5) 1 d . . P D 1
H22C H 0.075772 0.595223 0.502436 0.130 Uiso 0.721(5) 1 calc GR . P D 1
H22D H 0.129173 0.634279 0.444428 0.130 Uiso 0.721(5) 1 calc GR . P D 1
H22E H 0.078063 0.698456 0.504093 0.130 Uiso 0.721(5) 1 calc GR . P D 1
C23S C 0.2260(16) 0.7062(13) 0.5430(11) 0.087(2) Uani 0.721(5) 1 d . . P D 1
C24S C 0.2290(15) 0.7756(12) 0.6094(10) 0.087(2) Uani 0.721(5) 1 d . . P D 1
H24C H 0.301890 0.806527 0.634896 0.130 Uiso 0.721(5) 1 calc GR . P D 1
H24D H 0.181233 0.743472 0.636246 0.130 Uiso 0.721(5) 1 calc GR . P D 1
H24E H 0.205782 0.825761 0.604056 0.130 Uiso 0.721(5) 1 calc GR . P D 1

loop_
_atom_site_aniso_label
_atom_site_aniso_U_11
_atom_site_aniso_U_22
_atom_site_aniso_U_33
_atom_site_aniso_U_23
_atom_site_aniso_U_13
_atom_site_aniso_U_12
Br1A 0.0391(3) 0.0386(3) 0.0256(3) 0.0107(3) 0.0096(2) 0.0221(3)
Br2A 0.0417(3) 0.0356(3) 0.0208(3) 0.0093(2) 0.0087(2) 0.0238(3)
Br3A 0.0351(3) 0.0468(4) 0.0380(4) 0.0275(3) 0.0089(3) 0.0165(3)
Br4A 0.0446(4) 0.0322(3) 0.0266(3) 0.0162(2) 0.0097(3) 0.0193(3)
Co1A 0.0512(7) 0.0373(6) 0.0170(5) 0.0042(4) -0.0002(4) 0.0288(5)
Co2A 0.0362(5) 0.0257(5) 0.0243(5) 0.0138(4) 0.0081(4) 0.0073(4)
O1A 0.057(3) 0.041(2) 0.016(2) 0.0050(18) 0.0048(18) 0.034(2)
O2A 0.044(3) 0.044(3) 0.021(2) 0.0061(18) -0.0008(18) 0.027(2)
O3A 0.038(2) 0.028(2) 0.022(2) 0.0140(17) 0.0031(17) 0.0070(17)
O4A 0.033(2) 0.031(2) 0.033(2) 0.0182(19) 0.0116(18) 0.0086(18)
N1A 0.060(4) 0.036(3) 0.021(3) -0.002(2) -0.005(2) 0.030(3)
N2A 0.063(4) 0.035(3) 0.020(2) 0.007(2) 0.000(2) 0.029(3)
N3A 0.067(4) 0.043(3) 0.019(3) 0.008(2) 0.003(3) 0.030(3)
N4A 0.046(3) 0.041(3) 0.021(2) 0.009(2) 0.004(2) 0.029(3)
N5A 0.045(3) 0.032(3) 0.026(3) 0.016(2) 0.012(2) 0.012(2)
N6A 0.046(3) 0.032(3) 0.023(3) 0.013(2) 0.009(2) 0.010(2)
N7A 0.030(3) 0.029(3) 0.027(3) 0.015(2) 0.005(2) 0.001(2)
N8A 0.043(3) 0.028(3) 0.029(3) 0.014(2) 0.009(2) 0.014(2)
C1A 0.044(4) 0.034(3) 0.014(3) 0.008(2) 0.006(2) 0.023(3)
C2A 0.041(3) 0.027(3) 0.017(3) 0.005(2) 0.001(2) 0.018(3)
C3A 0.047(4) 0.029(3) 0.018(3) 0.009(2) 0.006(2) 0.017(3)
C4A 0.037(3) 0.025(3) 0.015(3) 0.010(2) 0.009(2) 0.012(2)
C5A 0.036(3) 0.022(3) 0.017(3) 0.010(2) 0.010(2) 0.015(2)
C6A 0.044(3) 0.022(3) 0.017(3) 0.008(2) 0.006(2) 0.015(2)
C7A 0.041(3) 0.033(3) 0.013(3) 0.004(2) 0.009(2) 0.019(3)
C8A 0.055(4) 0.038(4) 0.032(3) 0.000(3) 0.009(3) 0.027(3)
C9A 0.040(4) 0.061(5) 0.019(3) 0.017(3) 0.013(3) 0.015(3)
C10A 0.036(3) 0.031(3) 0.018(3) 0.006(2) 0.005(2) 0.013(2)
C11A 0.036(3) 0.029(3) 0.016(3) 0.011(2) 0.010(2) 0.012(2)
C12A 0.035(3) 0.017(2) 0.017(3) 0.006(2) 0.001(2) 0.005(2)
C13A 0.031(3) 0.023(3) 0.022(3) 0.007(2) 0.005(2) 0.008(2)
C14A 0.038(3) 0.028(3) 0.018(3) 0.011(2) 0.007(2) 0.011(2)
C15A 0.034(3) 0.025(3) 0.019(3) 0.010(2) 0.004(2) 0.010(2)
C16A 0.032(3) 0.023(3) 0.016(2) 0.006(2) 0.005(2) 0.012(2)
C17A 0.038(3) 0.024(3) 0.015(2) 0.008(2) 0.004(2) 0.010(2)
C18A 0.037(3) 0.029(3) 0.025(3) 0.017(2) 0.009(2) 0.011(2)
C19A 0.038(3) 0.038(4) 0.054(4) 0.032(3) 0.012(3) 0.015(3)
C20A 0.039(4) 0.058(4) 0.025(3) 0.023(3) 0.007(3) 0.009(3)
C21A 0.033(3) 0.034(3) 0.025(3) 0.019(2) 0.009(2) 0.008(3)
C22A 0.061(4) 0.031(3) 0.019(3) 0.005(2) 0.008(3) 0.021(3)
C23A 0.068(5) 0.040(4) 0.026(3) 0.009(3) 0.021(3) 0.022(4)
C24A 0.069(5) 0.037(4) 0.015(3) 0.005(3) 0.008(3) 0.008(3)
C25A 0.064(5) 0.033(3) 0.013(3) 0.005(2) 0.001(3) 0.008(3)
C26A 0.062(4) 0.024(3) 0.016(3) 0.001(2) -0.006(3) 0.018(3)
C27A 0.070(5) 0.047(4) 0.021(3) -0.006(3) -0.010(3) 0.036(4)
C28A 0.072(5) 0.049(4) 0.020(3) 0.009(3) 0.005(3) 0.034(4)
C29A 0.106(8) 0.046(4) 0.033(4) 0.020(3) 0.010(4) 0.036(5)
C30A 0.082(7) 0.052(5) 0.048(5) 0.021(4) 0.009(4) 0.019(5)
C31A 0.065(5) 0.050(5) 0.039(4) 0.010(3) 0.002(4) 0.015(4)
C32A 0.054(4) 0.041(4) 0.029(3) 0.001(3) -0.004(3) 0.018(3)
C33A 0.048(4) 0.049(4) 0.038(4) 0.011(3) -0.003(3) 0.017(3)
C34A 0.053(4) 0.046(4) 0.028(3) 0.013(3) 0.011(3) 0.034(3)
C35A 0.063(5) 0.046(4) 0.031(3) 0.014(3) 0.017(3) 0.030(4)
C36A 0.072(5) 0.049(4) 0.036(4) 0.020(3) 0.017(3) 0.037(4)
C37A 0.063(5) 0.048(4) 0.029(3) 0.015(3) 0.009(3) 0.039(4)
C38A 0.055(4) 0.046(4) 0.018(3) 0.009(3) 0.002(3) 0.032(3)
C39A 0.052(4) 0.040(4) 0.028(3) 0.004(3) 0.001(3) 0.027(3)
C40A 0.041(4) 0.044(4) 0.032(3) 0.018(3) 0.007(3) 0.014(3)
C41A 0.046(4) 0.054(4) 0.029(3) 0.015(3) 0.007(3) 0.020(3)
C42A 0.041(4) 0.070(5) 0.037(4) 0.026(4) 0.016(3) 0.018(4)
C43A 0.035(4) 0.054(4) 0.038(4) 0.022(3) 0.013(3) 0.010(3)
C44A 0.041(4) 0.033(3) 0.030(3) 0.014(3) 0.010(3) 0.010(3)
C45A 0.036(4) 0.040(4) 0.059(5) 0.031(3) 0.020(3) 0.012(3)
C46A 0.034(3) 0.044(4) 0.028(3) 0.018(3) 0.003(2) 0.006(3)
C47A 0.036(3) 0.042(4) 0.030(3) 0.013(3) -0.002(3) -0.002(3)
C48A 0.043(4) 0.041(4) 0.025(3) 0.005(3) 0.008(3) 0.004(3)
C49A 0.045(4) 0.028(3) 0.032(3) 0.004(3) 0.002(3) 0.009(3)
C50A 0.028(3) 0.032(3) 0.029(3) 0.014(3) 0.005(2) 0.006(2)
C51A 0.039(3) 0.033(3) 0.028(3) 0.016(3) 0.007(2) 0.012(3)
C52A 0.035(3) 0.034(3) 0.036(3) 0.017(3) 0.008(3) 0.014(3)
C53A 0.035(3) 0.030(3) 0.044(4) 0.005(3) 0.005(3) 0.014(3)
C54A 0.035(3) 0.049(4) 0.031(3) 0.004(3) 0.005(3) 0.017(3)
C55A 0.045(4) 0.046(4) 0.031(3) 0.016(3) 0.011(3) 0.020(3)
C56A 0.037(3) 0.033(3) 0.029(3) 0.013(3) 0.010(3) 0.014(3)
C57A 0.078(5) 0.034(4) 0.024(3) 0.017(3) 0.011(3) 0.021(4)
Br1B 0.0438(4) 0.0374(4) 0.0468(4) 0.0295(3) -0.0081(3) 0.0025(3)
Br2B 0.0449(4) 0.0227(3) 0.0254(3) 0.0103(2) 0.0071(2) 0.0121(3)
Br3B 0.0445(4) 0.0251(3) 0.0653(5) 0.0036(3) 0.0318(4) 0.0110(3)
Br4B 0.0412(3) 0.0248(3) 0.0264(3) 0.0104(2) 0.0081(2) 0.0136(2)
Co1B 0.0339(5) 0.0189(4) 0.0174(4) 0.0066(3) 0.0029(4) 0.0060(4)
Co2B 0.0236(4) 0.0252(5) 0.0180(4) 0.0089(4) 0.0075(3) 0.0065(4)
O1B 0.031(2) 0.0232(19) 0.0189(18) 0.0105(15) 0.0034(15) 0.0077(16)
O2B 0.035(2) 0.0201(19) 0.0209(19) 0.0103(15) 0.0026(16) 0.0056(16)
O3B 0.027(2) 0.030(2) 0.0196(19) 0.0096(16) 0.0108(15) 0.0124(16)
O4B 0.028(2) 0.0198(19) 0.026(2) 0.0084(16) 0.0051(16) 0.0044(16)
N1B 0.048(3) 0.028(3) 0.023(3) 0.011(2) 0.001(2) 0.010(2)
N2B 0.035(3) 0.025(2) 0.022(2) 0.0085(19) 0.003(2) 0.010(2)
N3B 0.042(3) 0.023(2) 0.020(2) 0.0067(19) -0.003(2) 0.004(2)
N4B 0.042(3) 0.025(2) 0.021(2) 0.0120(19) 0.010(2) 0.013(2)
N5B 0.038(3) 0.039(3) 0.027(3) 0.013(2) 0.009(2) 0.013(2)
N6B 0.026(2) 0.034(3) 0.021(2) 0.013(2) 0.0058(19) 0.004(2)
N7B 0.033(3) 0.027(3) 0.020(2) 0.0055(19) 0.006(2) 0.009(2)
N8B 0.036(3) 0.025(2) 0.026(3) 0.012(2) 0.009(2) 0.008(2)
C1B 0.028(3) 0.027(3) 0.020(3) 0.011(2) 0.003(2) 0.007(2)
C2B 0.029(3) 0.023(3) 0.020(3) 0.008(2) 0.003(2) 0.005(2)
C3B 0.036(3) 0.025(3) 0.024(3) 0.013(2) 0.001(2) 0.006(2)
C4B 0.033(3) 0.029(3) 0.016(3) 0.008(2) -0.001(2) 0.001(2)
C5B 0.026(3) 0.029(3) 0.014(2) 0.007(2) 0.003(2) 0.001(2)
C6B 0.029(3) 0.021(3) 0.022(3) 0.010(2) 0.007(2) 0.004(2)
C7B 0.043(4) 0.038(4) 0.022(3) 0.018(3) -0.004(3) -0.011(3)
C8B 0.054(5) 0.050(4) 0.050(4) 0.032(4) -0.022(4) -0.003(4)
C9B 0.063(5) 0.061(5) 0.024(3) 0.025(3) 0.004(3) -0.014(4)
C10B 0.042(4) 0.033(3) 0.017(3) 0.011(2) -0.007(2) -0.010(3)
C11B 0.035(3) 0.028(3) 0.018(3) 0.007(2) 0.008(2) 0.002(2)
C12B 0.022(2) 0.026(3) 0.013(2) 0.005(2) 0.0047(19) 0.009(2)
C13B 0.025(3) 0.026(3) 0.019(3) 0.007(2) 0.007(2) 0.008(2)
C14B 0.026(3) 0.030(3) 0.030(3) 0.008(2) 0.011(2) 0.009(2)
C15B 0.030(3) 0.030(3) 0.020(3) 0.004(2) 0.011(2) 0.003(2)
C16B 0.025(3) 0.031(3) 0.021(3) 0.010(2) 0.008(2) 0.004(2)
C17B 0.028(3) 0.026(3) 0.015(2) 0.009(2) 0.004(2) 0.004(2)
C18B 0.033(3) 0.031(3) 0.033(3) -0.001(3) 0.022(3) -0.002(3)
C19B 0.039(4) 0.025(3) 0.070(5) 0.004(3) 0.027(4) 0.003(3)
C20B 0.050(4) 0.054(5) 0.030(4) -0.011(3) 0.022(3) -0.006(4)
C21B 0.037(3) 0.033(3) 0.023(3) 0.003(2) 0.015(3) 0.000(3)
C22B 0.035(3) 0.030(3) 0.026(3) 0.011(2) 0.006(2) 0.012(2)
C23B 0.038(3) 0.040(3) 0.027(3) 0.019(3) 0.010(2) 0.019(3)
C24B 0.038(3) 0.048(4) 0.018(3) 0.016(3) 0.006(2) 0.015(3)
C25B 0.044(4) 0.035(3) 0.021(3) 0.008(2) 0.004(2) 0.013(3)
C26B 0.042(3) 0.027(3) 0.022(3) 0.007(2) 0.003(2) 0.010(3)
C27B 0.085(6) 0.029(3) 0.023(3) 0.009(3) 0.001(3) 0.018(4)
C28B 0.034(3) 0.036(3) 0.028(3) 0.015(3) 0.003(2) 0.009(3)
C29B 0.035(4) 0.058(5) 0.043(4) 0.028(4) 0.005(3) 0.012(3)
C30B 0.029(3) 0.057(5) 0.060(5) 0.037(4) -0.002(3) -0.008(3)
C31B 0.042(4) 0.040(4) 0.048(4) 0.026(3) -0.007(3) -0.008(3)
C32B 0.038(3) 0.026(3) 0.027(3) 0.013(2) -0.003(3) -0.003(3)
C33B 0.052(4) 0.026(3) 0.030(3) 0.012(3) -0.001(3) 0.003(3)
C34B 0.039(3) 0.031(3) 0.029(3) 0.013(2) 0.008(3) 0.018(3)
C35B 0.039(3) 0.040(4) 0.033(3) 0.017(3) 0.009(3) 0.014(3)
C36B 0.046(4) 0.049(4) 0.036(4) 0.015(3) 0.009(3) 0.027(3)
C37B 0.057(4) 0.043(4) 0.038(4) 0.018(3) 0.012(3) 0.033(3)
C38B 0.053(4) 0.033(3) 0.020(3) 0.008(2) 0.009(3) 0.023(3)
C39B 0.062(5) 0.021(3) 0.040(4) 0.013(3) 0.010(3) 0.017(3)
C40B 0.035(3) 0.032(3) 0.028(3) 0.016(3) 0.005(2) 0.008(3)
C41B 0.048(4) 0.033(4) 0.037(4) 0.016(3) -0.005(3) -0.002(3)
C42B 0.041(4) 0.051(4) 0.035(4) 0.028(3) -0.001(3) -0.008(3)
C43B 0.035(3) 0.048(4) 0.025(3) 0.014(3) 0.007(3) -0.006(3)
C44B 0.033(3) 0.038(4) 0.025(3) 0.012(3) 0.007(2) 0.002(3)
C45B 0.038(4) 0.051(4) 0.049(4) 0.016(4) 0.025(3) 0.009(3)
C46B 0.035(3) 0.024(3) 0.020(3) 0.006(2) 0.003(2) 0.003(2)
C47B 0.047(4) 0.031(3) 0.028(3) 0.005(3) -0.001(3) 0.006(3)
C48B 0.058(5) 0.047(4) 0.039(4) 0.008(3) -0.020(4) 0.016(4)
C49B 0.044(4) 0.047(4) 0.044(4) 0.008(3) -0.007(3) 0.023(3)
C50B 0.029(3) 0.039(4) 0.031(3) 0.008(3) 0.002(2) 0.011(3)
C51B 0.032(3) 0.046(4) 0.034(3) 0.008(3) 0.007(3) 0.023(3)
C52B 0.046(4) 0.033(3) 0.034(3) 0.016(3) 0.001(3) 0.012(3)
C53B 0.052(4) 0.045(4) 0.036(4) 0.018(3) -0.007(3) 0.012(3)
C54B 0.077(6) 0.034(4) 0.026(3) 0.016(3) -0.007(3) 0.009(4)
C55B 0.071(5) 0.028(3) 0.023(3) 0.009(3) 0.001(3) 0.010(3)
C56B 0.042(3) 0.024(3) 0.028(3) 0.014(2) 0.011(3) 0.004(3)
C57B 0.043(4) 0.046(4) 0.025(3) 0.011(3) 0.013(3) 0.018(3)
Cl1 0.0377(8) 0.0433(9) 0.0307(8) 0.0196(7) 0.0078(6) 0.0198(7)
Cl1A 0.0377(8) 0.0433(9) 0.0307(8) 0.0196(7) 0.0078(6) 0.0198(7)
O5 0.064(4) 0.035(3) 0.059(5) 0.003(3) 0.015(4) 0.027(3)
O5A 0.064(4) 0.035(3) 0.059(5) 0.003(3) 0.015(4) 0.027(3)
O6 0.054(5) 0.087(6) 0.074(6) 0.057(5) 0.036(4) 0.036(4)
O6A 0.054(5) 0.087(6) 0.074(6) 0.057(5) 0.036(4) 0.036(4)
O7 0.040(3) 0.035(3) 0.029(3) 0.011(3) 0.005(2) 0.022(3)
O7A 0.040(3) 0.035(3) 0.029(3) 0.011(3) 0.005(2) 0.022(3)
O8 0.057(5) 0.109(7) 0.036(3) 0.034(4) 0.003(3) 0.040(5)
O8A 0.057(5) 0.109(7) 0.036(3) 0.034(4) 0.003(3) 0.040(5)
Cl2 0.0599(15) 0.0544(14) 0.0500(14) -0.0010(11) -0.0063(11) 0.0359(12)
Cl2A 0.0599(15) 0.0544(14) 0.0500(14) -0.0010(11) -0.0063(11) 0.0359(12)
O9A 0.063(5) 0.070(5) 0.105(7) 0.031(5) 0.021(5) 0.025(4)
O10A 0.141(10) 0.188(12) 0.051(5) 0.018(6) 0.006(6) 0.125(10)
O11A 0.121(9) 0.062(6) 0.123(9) 0.027(6) 0.000(7) 0.057(6)
O12A 0.056(4) 0.062(4) 0.052(4) 0.005(3) 0.005(3) 0.030(3)
O9 0.063(5) 0.070(5) 0.105(7) 0.031(5) 0.021(5) 0.025(4)
O10 0.141(10) 0.188(12) 0.051(5) 0.018(6) 0.006(6) 0.125(10)
O11 0.121(9) 0.062(6) 0.123(9) 0.027(6) 0.000(7) 0.057(6)
O12 0.056(4) 0.062(4) 0.052(4) 0.005(3) 0.005(3) 0.030(3)
Cl3 0.0536(12) 0.0457(11) 0.0362(11) 0.0173(9) -0.0013(8) 0.0232(10)
O13 0.093(6) 0.081(6) 0.045(4) 0.036(4) 0.022(4) 0.030(5)
O14 0.074(5) 0.047(4) 0.033(4) 0.010(3) 0.003(3) 0.024(3)
O15 0.056(5) 0.079(5) 0.105(7) 0.045(5) -0.007(5) 0.029(4)
O16 0.082(7) 0.044(3) 0.041(3) 0.006(3) -0.008(4) 0.038(4)
Cl3A 0.0536(12) 0.0457(11) 0.0362(11) 0.0173(9) -0.0013(8) 0.0232(10)
O13A 0.093(6) 0.081(6) 0.045(4) 0.036(4) 0.022(4) 0.030(5)
O14A 0.074(5) 0.047(4) 0.033(4) 0.010(3) 0.003(3) 0.024(3)
O15A 0.056(5) 0.079(5) 0.105(7) 0.045(5) -0.007(5) 0.029(4)
O16A 0.082(7) 0.044(3) 0.041(3) 0.006(3) -0.008(4) 0.038(4)
Cl4 0.0307(11) 0.0354(12) 0.0325(14) -0.0020(10) 0.0095(9) 0.0122(9)
Cl4A 0.26(3) 0.19(2) 0.108(15) 0.052(14) 0.110(17) 0.16(2)
O17 0.084(6) 0.061(5) 0.048(4) 0.031(4) 0.028(4) 0.030(4)
O17A 0.084(6) 0.061(5) 0.048(4) 0.031(4) 0.028(4) 0.030(4)
O18 0.044(4) 0.063(4) 0.060(4) 0.016(3) 0.013(3) 0.012(3)
O18A 0.044(4) 0.063(4) 0.060(4) 0.016(3) 0.013(3) 0.012(3)
O19 0.067(4) 0.067(4) 0.078(5) 0.027(4) 0.035(4) 0.041(4)
O19A 0.067(4) 0.067(4) 0.078(5) 0.027(4) 0.035(4) 0.041(4)
O20 0.066(4) 0.044(4) 0.041(3) 0.010(3) 0.016(3) 0.018(3)
O20A 0.066(4) 0.044(4) 0.041(3) 0.010(3) 0.016(3) 0.018(3)
O1S 0.095(6) 0.051(4) 0.117(7) 0.047(4) 0.035(5) 0.017(4)
C1S 0.084(8) 0.102(9) 0.066(7) 0.055(7) -0.022(6) -0.030(7)
C2S 0.086(7) 0.037(4) 0.043(4) 0.014(4) 0.006(4) -0.005(4)
C3S 0.144(14) 0.093(10) 0.142(14) 0.074(10) 0.068(11) 0.059(10)
O2S 0.184(11) 0.172(10) 0.184(10) 0.076(7) 0.021(7) 0.067(7)
C4S 0.15(3) 0.113(15) 0.121(16) 0.036(13) 0.00(2) 0.07(2)
C5S 0.192(19) 0.21(2) 0.105(13) 0.087(14) 0.052(13) 0.070(15)
C6S 0.100(15) 0.14(2) 0.118(17) 0.042(17) 0.033(13) 0.026(16)
O2SA 0.184(11) 0.172(10) 0.184(10) 0.076(7) 0.021(7) 0.067(7)
C4SA 0.15(3) 0.113(15) 0.121(16) 0.036(13) 0.00(2) 0.07(2)
C5SA 0.192(19) 0.21(2) 0.105(13) 0.087(14) 0.052(13) 0.070(15)
C6SA 0.100(15) 0.14(2) 0.118(17) 0.042(17) 0.033(13) 0.026(16)
O3S 0.123(8) 0.106(7) 0.132(8) 0.050(6) 0.064(7) 0.060(7)
C7S 0.063(7) 0.134(12) 0.120(11) 0.079(10) 0.024(7) 0.048(7)
C8S 0.061(6) 0.098(8) 0.080(7) 0.039(6) 0.024(5) 0.036(6)
C9S 0.072(8) 0.162(14) 0.172(15) 0.122(13) 0.059(9) 0.063(9)
O4S 0.110(4) 0.154(5) 0.143(5) 0.040(4) 0.018(4) 0.068(4)
C10S 0.110(4) 0.154(5) 0.143(5) 0.040(4) 0.018(4) 0.068(4)
C11S 0.110(4) 0.154(5) 0.143(5) 0.040(4) 0.018(4) 0.068(4)
C12S 0.110(4) 0.154(5) 0.143(5) 0.040(4) 0.018(4) 0.068(4)
O5S 0.153(9) 0.101(7) 0.128(8) 0.083(6) 0.079(7) 0.073(7)
C13S 0.077(7) 0.054(6) 0.110(10) 0.014(6) -0.006(7) 0.030(5)
C14S 0.075(6) 0.048(5) 0.060(5) 0.016(4) 0.024(5) 0.034(4)
C15S 0.072(7) 0.109(10) 0.055(6) 0.017(6) 0.008(5) 0.036(7)
O6S 0.102(7) 0.088(7) 0.219(13) 0.096(8) 0.023(8) 0.034(6)
C16S 0.105(11) 0.076(8) 0.127(12) 0.012(8) -0.014(9) 0.045(8)
C17S 0.064(7) 0.079(8) 0.090(8) 0.025(7) -0.007(6) 0.014(6)
C18S 0.049(6) 0.201(18) 0.080(9) 0.012(10) 0.008(6) -0.004(9)
O7S 0.170(11) 0.093(7) 0.104(7) 0.027(6) 0.025(7) 0.083(7)
C19S 0.080(8) 0.115(10) 0.100(9) 0.076(9) 0.017(7) 0.030(7)
C20S 0.056(5) 0.087(8) 0.080(7) 0.043(6) 0.017(5) 0.037(5)
C21S 0.089(8) 0.077(7) 0.077(7) 0.038(6) 0.025(6) 0.041(6)
O8S 0.087(4) 0.072(4) 0.106(5) 0.033(3) 0.008(4) 0.037(3)
C22S 0.087(4) 0.072(4) 0.106(5) 0.033(3) 0.008(4) 0.037(3)
C23S 0.087(4) 0.072(4) 0.106(5) 0.033(3) 0.008(4) 0.037(3)
C24S 0.087(4) 0.072(4) 0.106(5) 0.033(3) 0.008(4) 0.037(3)

loop_
_atom_type_symbol
_atom_type_description
_atom_type_scat_dispersion_real
_atom_type_scat_dispersion_imag
_atom_type_scat_source
C C 0.0181 0.0091 'International Tables Vol C Tables 4.2.6.8 and 6.1.1.4'
H H 0.0000 0.0000 'International Tables Vol C Tables 4.2.6.8 and 6.1.1.4'
Br Br -0.6763 1.2805 'International Tables Vol C Tables 4.2.6.8 and 6.1.1.4'
Cl Cl 0.3639 0.7018 'International Tables Vol C Tables 4.2.6.8 and 6.1.1.4'
Co Co -2.3653 3.6143 'International Tables Vol C Tables 4.2.6.8 and 6.1.1.4'
N N 0.0311 0.0180 'International Tables Vol C Tables 4.2.6.8 and 6.1.1.4'
O O 0.0492 0.0322 'International Tables Vol C Tables 4.2.6.8 and 6.1.1.4'

loop_
_exptl_crystal_face_index_h
_exptl_crystal_face_index_k
_exptl_crystal_face_index_l
_exptl_crystal_face_perp_dist
_exptl_oxdiff_crystal_face_indexfrac_h
_exptl_oxdiff_crystal_face_indexfrac_k
_exptl_oxdiff_crystal_face_indexfrac_l
_exptl_oxdiff_crystal_face_x
_exptl_oxdiff_crystal_face_y
_exptl_oxdiff_crystal_face_z
1 9 -8 0.0636 0.9013 8.8027 -8.4784 -0.0057 -0.0149 0.9999
0 0 -12 0.1278 0.3219 -0.3945 -12.1000 0.3203 0.9057 0.2776
-1 -9 9 0.0668 -0.9046 -8.6556 8.9675 -0.0106 -0.0311 -0.9995
0 1 12 0.0922 -0.2976 0.6578 11.9381 -0.3228 -0.9128 -0.2500
7 1 -7 0.0773 7.1564 1.2764 -7.0161 0.7968 -0.0208 0.6039
-2 10 -7 0.0493 -2.1659 9.9856 -7.2278 -0.3630 0.0091 0.9317
-7 8 -1 0.0458 -7.4942 7.7019 -0.8019 -0.9405 0.0242 0.3388
-8 0 6 0.0612 -7.7243 0.2601 6.0962 -0.8792 0.0229 -0.4759
0 -9 8 0.0717 -0.2777 -9.1109 8.4419 0.0755 -0.0016 -0.9971
7 -8 1 0.0520 7.2847 -8.0445 1.2824 0.9208 -0.0237 -0.3893

loop_
_geom_angle_atom_site_label_1
_geom_angle_atom_site_label_2
_geom_angle_atom_site_label_3
_geom_angle
_geom_angle_site_symmetry_1
_geom_angle_site_symmetry_3
_geom_angle_publ_flag
O1A Co1A O2A 89.95(19) . . ?
O1A Co1A N1A 178.3(2) . . ?
O1A Co1A N2A 93.4(2) . . ?
O1A Co1A N3A 95.1(3) . . ?
O1A Co1A N4A 95.3(2) . . ?
O2A Co1A N1A 90.4(2) . . ?
O2A Co1A N2A 176.6(2) . . ?
O2A Co1A N3A 88.3(2) . . ?
O2A Co1A N4A 87.5(2) . . ?
N2A Co1A N1A 86.2(3) . . ?
N2A Co1A N3A 91.6(3) . . ?
N3A Co1A N1A 83.3(3) . . ?
N4A Co1A N1A 86.3(3) . . ?
N4A Co1A N2A 91.9(2) . . ?
N4A Co1A N3A 168.8(3) . . ?
O3A Co2A N5A 93.5(2) . . ?
O3A Co2A N6A 177.1(2) . . ?
O3A Co2A N7A 87.7(2) . . ?
O3A Co2A N8A 85.5(2) . . ?
O4A Co2A O3A 88.3(2) . . ?
O4A Co2A N5A 177.8(2) . . ?
O4A Co2A N6A 92.0(2) . . ?
O4A Co2A N7A 94.5(2) . . ?
O4A Co2A N8A 95.1(2) . . ?
N6A Co2A N5A 86.3(3) . . ?
N6A Co2A N8A 91.6(2) . . ?
N7A Co2A N5A 84.4(2) . . ?
N7A Co2A N6A 95.2(2) . . ?
N7A Co2A N8A 168.0(2) . . ?
N8A Co2A N5A 86.2(2) . . ?
C1A O1A Co1A 107.5(4) . . ?
C2A O2A Co1A 107.1(4) . . ?
C12A O3A Co2A 109.1(4) . . ?
C13A O4A Co2A 108.8(4) . . ?
C27A N1A Co1A 110.8(5) . . ?
C27A N1A C33A 111.7(6) . . ?
C33A N1A Co1A 105.9(4) . . ?
C39A N1A Co1A 105.2(4) . . ?
C39A N1A C27A 111.7(6) . . ?
C39A N1A C33A 111.2(6) . . ?
C22A N2A Co1A 125.0(4) . . ?
C26A N2A Co1A 114.1(5) . . ?
C26A N2A C22A 120.8(6) . . ?
C28A N3A Co1A 125.2(6) . . ?
C32A N3A Co1A 114.4(5) . . ?
C32A N3A C28A 120.4(8) . . ?
C34A N4A Co1A 126.8(4) . . ?
C38A N4A Co1A 113.4(5) . . ?
C38A N4A C34A 119.3(6) . . ?
C45A N5A Co2A 108.6(4) . . ?
C51A N5A Co2A 103.6(4) . . ?
C51A N5A C45A 110.6(5) . . ?
C57A N5A Co2A 108.5(4) . . ?
C57A N5A C45A 113.2(6) . . ?
C57A N5A C51A 111.8(6) . . ?
C40A N6A Co2A 125.2(5) . . ?
C40A N6A C44A 119.5(7) . . ?
C44A N6A Co2A 115.3(5) . . ?
C46A N7A Co2A 127.2(5) . . ?
C46A N7A C50A 120.0(6) . . ?
C50A N7A Co2A 112.6(4) . . ?
C52A N8A Co2A 126.3(5) . . ?
C56A N8A Co2A 113.6(4) . . ?
C56A N8A C52A 119.8(6) . . ?
O1A C1A C2A 116.9(5) . . ?
O1A C1A C6A 123.5(6) . . ?
C6A C1A C2A 119.6(5) . . ?
O2A C2A C1A 117.4(5) . . ?
O2A C2A C3A 123.0(6) . . ?
C1A C2A C3A 119.6(6) . . ?
C2A C3A Br1A 115.6(5) . . ?
C4A C3A Br1A 123.5(4) . . ?
C4A C3A C2A 120.8(6) . . ?
C3A C4A C7A 129.6(6) . . ?
C5A C4A C3A 119.5(5) . . ?
C5A C4A C7A 110.9(5) . . ?
C4A C5A C6A 120.3(5) . . ?
C4A C5A C11A 112.2(5) . . ?
C6A C5A C11A 127.4(5) . . ?
C1A C6A Br2A 116.9(4) . . ?
C1A C6A C5A 120.1(6) . . ?
C5A C6A Br2A 123.0(5) . . ?
C4A C7A C9A 111.8(5) . . ?
C4A C7A C10A 102.1(5) . . ?
C8A C7A C4A 113.0(5) . . ?
C8A C7A C9A 110.1(6) . . ?
C8A C7A C10A 108.4(6) . . ?
C9A C7A C10A 111.3(5) . . ?
C7A C8A H8AA 109.5 . . ?
C7A C8A H8AB 109.5 . . ?
C7A C8A H8AC 109.5 . . ?
H8AA C8A H8AB 109.5 . . ?
H8AA C8A H8AC 109.5 . . ?
H8AB C8A H8AC 109.5 . . ?
C7A C9A H9AA 109.5 . . ?
C7A C9A H9AB 109.5 . . ?
C7A C9A H9AC 109.5 . . ?
H9AA C9A H9AB 109.5 . . ?
H9AA C9A H9AC 109.5 . . ?
H9AB C9A H9AC 109.5 . . ?
C7A C10A H10A 109.9 . . ?
C7A C10A H10B 109.9 . . ?
C7A C10A C11A 108.9(5) . . ?
H10A C10A H10B 108.3 . . ?
C11A C10A H10A 109.9 . . ?
C11A C10A H10B 109.9 . . ?
C5A C11A C10A 101.1(5) . . ?
C5A C11A C21A 111.3(5) . . ?
C10A C11A C21A 113.6(5) . . ?
C16A C11A C5A 116.8(5) . . ?
C16A C11A C10A 112.8(5) . . ?
C16A C11A C21A 101.7(5) . . ?
O3A C12A C13A 115.8(6) . . ?
O3A C12A C17A 125.4(6) . . ?
C17A C12A C13A 118.8(5) . . ?
O4A C13A C12A 117.7(5) . . ?
O4A C13A C14A 123.4(6) . . ?
C14A C13A C12A 118.8(6) . . ?
C13A C14A Br3A 115.4(5) . . ?
C13A C14A C15A 121.2(6) . . ?
C15A C14A Br3A 123.3(4) . . ?
C14A C15A C18A 128.7(6) . . ?
C16A C15A C14A 119.9(5) . . ?
C16A C15A C18A 111.4(5) . . ?
C15A C16A C11A 112.1(5) . . ?
C15A C16A C17A 119.1(6) . . ?
C17A C16A C11A 128.8(6) . . ?
C12A C17A Br4A 116.0(4) . . ?
C12A C17A C16A 121.9(6) . . ?
C16A C17A Br4A 122.1(5) . . ?
C15A C18A C21A 100.8(5) . . ?
C19A C18A C15A 115.4(5) . . ?
C19A C18A C20A 109.5(6) . . ?
C19A C18A C21A 109.1(5) . . ?
C20A C18A C15A 110.2(5) . . ?
C20A C18A C21A 111.8(5) . . ?
C18A C19A H19A 109.5 . . ?
C18A C19A H19B 109.5 . . ?
C18A C19A H19C 109.5 . . ?
H19A C19A H19B 109.5 . . ?
H19A C19A H19C 109.5 . . ?
H19B C19A H19C 109.5 . . ?
C18A C20A H20A 109.5 . . ?
C18A C20A H20B 109.5 . . ?
C18A C20A H20C 109.5 . . ?
H20A C20A H20B 109.5 . . ?
H20A C20A H20C 109.5 . . ?
H20B C20A H20C 109.5 . . ?
C11A C21A C18A 108.4(5) . . ?
C11A C21A H21A 110.0 . . ?
C11A C21A H21B 110.0 . . ?
C18A C21A H21A 110.0 . . ?
C18A C21A H21B 110.0 . . ?
H21A C21A H21B 108.4 . . ?
N2A C22A H22A 119.0 . . ?
N2A C22A C23A 122.0(7) . . ?
C23A C22A H22A 119.0 . . ?
C22A C23A H23A 121.0 . . ?
C22A C23A C24A 117.9(8) . . ?
C24A C23A H23A 121.0 . . ?
C23A C24A H24A 120.4 . . ?
C25A C24A C23A 119.2(6) . . ?
C25A C24A H24A 120.4 . . ?
C24A C25A H25A 119.9 . . ?
C24A C25A C26A 120.1(7) . . ?
C26A C25A H25A 119.9 . . ?
N2A C26A C25A 119.9(7) . . ?
N2A C26A C27A 117.4(6) . . ?
C25A C26A C27A 122.7(6) . . ?
N1A C27A H27A 109.4 . . ?
N1A C27A H27B 109.4 . . ?
C26A C27A N1A 111.1(6) . . ?
C26A C27A H27A 109.4 . . ?
C26A C27A H27B 109.4 . . ?
H27A C27A H27B 108.0 . . ?
N3A C28A H28A 120.4 . . ?
N3A C28A C29A 119.3(9) . . ?
C29A C28A H28A 120.4 . . ?
C28A C29A H29A 119.6 . . ?
C30A C29A C28A 120.7(9) . . ?
C30A C29A H29A 119.6 . . ?
C29A C30A H30A 119.9 . . ?
C29A C30A C31A 120.3(9) . . ?
C31A C30A H30A 119.9 . . ?
C30A C31A H31A 121.6 . . ?
C30A C31A C32A 116.8(9) . . ?
C32A C31A H31A 121.6 . . ?
N3A C32A C31A 122.6(8) . . ?
N3A C32A C33A 114.8(8) . . ?
C31A C32A C33A 122.5(8) . . ?
N1A C33A H33A 110.1 . . ?
N1A C33A H33B 110.1 . . ?
C32A C33A N1A 107.9(7) . . ?
C32A C33A H33A 110.1 . . ?
C32A C33A H33B 110.1 . . ?
H33A C33A H33B 108.4 . . ?
N4A C34A H34A 119.4 . . ?
N4A C34A C35A 121.2(7) . . ?
C35A C34A H34A 119.4 . . ?
C34A C35A H35A 120.4 . . ?
C36A C35A C34A 119.2(8) . . ?
C36A C35A H35A 120.4 . . ?
C35A C36A H36A 120.2 . . ?
C37A C36A C35A 119.6(7) . . ?
C37A C36A H36A 120.2 . . ?
C36A C37A H37A 120.9 . . ?
C36A C37A C38A 118.2(7) . . ?
C38A C37A H37A 120.9 . . ?
N4A C38A C37A 122.4(7) . . ?
N4A C38A C39A 114.6(6) . . ?
C37A C38A C39A 122.9(7) . . ?
N1A C39A H39A 109.5 . . ?
N1A C39A H39B 109.5 . . ?
C38A C39A N1A 110.8(6) . . ?
C38A C39A H39A 109.5 . . ?
C38A C39A H39B 109.5 . . ?
H39A C39A H39B 108.1 . . ?
N6A C40A H40A 118.9 . . ?
N6A C40A C41A 122.2(7) . . ?
C41A C40A H40A 118.9 . . ?
C40A C41A H41A 120.6 . . ?
C40A C41A C42A 118.8(8) . . ?
C42A C41A H41A 120.6 . . ?
C41A C42A H42A 120.7 . . ?
C43A C42A C41A 118.6(7) . . ?
C43A C42A H42A 120.7 . . ?
C42A C43A H43A 120.1 . . ?
C42A C43A C44A 119.8(7) . . ?
C44A C43A H43A 120.1 . . ?
N6A C44A C43A 121.1(7) . . ?
N6A C44A C45A 114.8(6) . . ?
C43A C44A C45A 124.1(7) . . ?
N5A C45A H45A 109.3 . . ?
N5A C45A H45B 109.3 . . ?
C44A C45A N5A 111.6(6) . . ?
C44A C45A H45A 109.3 . . ?
C44A C45A H45B 109.3 . . ?
H45A C45A H45B 108.0 . . ?
N7A C46A H46A 119.8 . . ?
N7A C46A C47A 120.4(7) . . ?
C47A C46A H46A 119.8 . . ?
C46A C47A H47A 120.0 . . ?
C48A C47A C46A 119.9(7) . . ?
C48A C47A H47A 120.0 . . ?
C47A C48A H48A 120.6 . . ?
C47A C48A C49A 118.9(7) . . ?
C49A C48A H48A 120.6 . . ?
C48A C49A H49A 120.5 . . ?
C50A C49A C48A 119.0(7) . . ?
C50A C49A H49A 120.5 . . ?
N7A C50A C49A 121.8(6) . . ?
N7A C50A C51A 114.2(6) . . ?
C49A C50A C51A 124.0(6) . . ?
N5A C51A C50A 107.4(5) . . ?
N5A C51A H51A 110.2 . . ?
N5A C51A H51B 110.2 . . ?
C50A C51A H51A 110.2 . . ?
C50A C51A H51B 110.2 . . ?
H51A C51A H51B 108.5 . . ?
N8A C52A H52A 119.6 . . ?
N8A C52A C53A 120.8(6) . . ?
C53A C52A H52A 119.6 . . ?
C52A C53A H53A 120.2 . . ?
C52A C53A C54A 119.6(7) . . ?
C54A C53A H53A 120.2 . . ?
C53A C54A H54A 120.7 . . ?
C55A C54A C53A 118.7(6) . . ?
C55A C54A H54A 120.7 . . ?
C54A C55A H55A 120.6 . . ?
C54A C55A C56A 118.9(7) . . ?
C56A C55A H55A 120.6 . . ?
N8A C56A C55A 121.9(6) . . ?
N8A C56A C57A 115.9(6) . . ?
C55A C56A C57A 121.8(6) . . ?
N5A C57A C56A 110.9(6) . . ?
N5A C57A H57A 109.5 . . ?
N5A C57A H57B 109.5 . . ?
C56A C57A H57A 109.5 . . ?
C56A C57A H57B 109.5 . . ?
H57A C57A H57B 108.0 . . ?
O1B Co1B O2B 87.77(17) . . ?
O1B Co1B N1B 179.3(2) . . ?
O1B Co1B N2B 92.7(2) . . ?
O1B Co1B N3B 93.5(2) . . ?
O1B Co1B N4B 93.8(2) . . ?
O2B Co1B N1B 91.5(2) . . ?
O2B Co1B N2B 177.4(2) . . ?
O2B Co1B N3B 89.3(2) . . ?
O2B Co1B N4B 85.8(2) . . ?
N2B Co1B N1B 88.0(2) . . ?
N2B Co1B N3B 93.2(2) . . ?
N2B Co1B N4B 91.6(2) . . ?
N3B Co1B N1B 86.5(2) . . ?
N3B Co1B N4B 171.1(2) . . ?
N4B Co1B N1B 86.1(2) . . ?
O3B Co2B N5B 92.7(2) . . ?
O3B Co2B N6B 178.33(19) . . ?
O3B Co2B N7B 89.2(2) . . ?
O3B Co2B N8B 90.4(2) . . ?
O4B Co2B O3B 89.12(18) . . ?
O4B Co2B N5B 177.1(2) . . ?
O4B Co2B N6B 91.9(2) . . ?
O4B Co2B N7B 94.9(2) . . ?
O4B Co2B N8B 95.1(2) . . ?
N6B Co2B N5B 86.4(2) . . ?
N6B Co2B N7B 92.0(2) . . ?
N7B Co2B N5B 82.8(2) . . ?
N8B Co2B N5B 87.1(2) . . ?
N8B Co2B N6B 88.1(2) . . ?
N8B Co2B N7B 169.9(2) . . ?
C1B O1B Co1B 108.7(4) . . ?
C2B O2B Co1B 108.2(3) . . ?
C12B O3B Co2B 108.1(3) . . ?
C13B O4B Co2B 108.6(4) . . ?
C27B N1B Co1B 109.1(4) . . ?
C33B N1B Co1B 105.7(4) . . ?
C33B N1B C27B 112.0(6) . . ?
C39B N1B Co1B 106.2(4) . . ?
C39B N1B C27B 110.1(6) . . ?
C39B N1B C33B 113.5(5) . . ?
C22B N2B Co1B 125.9(4) . . ?
C26B N2B Co1B 114.5(4) . . ?
C26B N2B C22B 119.6(5) . . ?
C28B N3B Co1B 127.1(4) . . ?
C28B N3B C32B 119.8(6) . . ?
C32B N3B Co1B 113.0(5) . . ?
C34B N4B Co1B 127.8(4) . . ?
C34B N4B C38B 119.6(6) . . ?
C38B N4B Co1B 112.3(5) . . ?
C45B N5B Co2B 109.7(4) . . ?
C51B N5B Co2B 105.6(4) . . ?
C51B N5B C45B 109.7(6) . . ?
C57B N5B Co2B 105.8(4) . . ?
C57B N5B C45B 113.3(6) . . ?
C57B N5B C51B 112.2(5) . . ?
C40B N6B Co2B 124.6(4) . . ?
C40B N6B C44B 120.9(6) . . ?
C44B N6B Co2B 114.1(5) . . ?
C46B N7B Co2B 126.9(5) . . ?
C46B N7B C50B 120.2(6) . . ?
C50B N7B Co2B 112.8(4) . . ?
C52B N8B Co2B 126.4(5) . . ?
C52B N8B C56B 121.1(6) . . ?
C56B N8B Co2B 112.4(5) . . ?
O1B C1B C2B 117.3(5) . . ?
O1B C1B C6B 123.1(5) . . ?
C6B C1B C2B 119.5(5) . . ?
O2B C2B C1B 116.4(5) . . ?
O2B C2B C3B 124.5(5) . . ?
C3B C2B C1B 119.1(5) . . ?
C2B C3B Br1B 116.3(4) . . ?
C2B C3B C4B 121.8(6) . . ?
C4B C3B Br1B 121.9(4) . . ?
C3B C4B C7B 129.8(6) . . ?
C5B C4B C3B 119.0(5) . . ?
C5B C4B C7B 111.2(5) . . ?
C4B C5B C6B 119.9(5) . . ?
C4B C5B C11B 112.7(5) . . ?
C6B C5B C11B 127.4(6) . . ?
C1B C6B Br2B 116.5(4) . . ?
C1B C6B C5B 120.7(6) . . ?
C5B C6B Br2B 122.9(4) . . ?
C4B C7B C10B 100.5(5) . . ?
C8B C7B C4B 116.0(7) . . ?
C8B C7B C9B 111.0(7) . . ?
C8B C7B C10B 109.0(6) . . ?
C9B C7B C4B 108.5(6) . . ?
C9B C7B C10B 111.4(7) . . ?
C7B C8B H8BA 109.5 . . ?
C7B C8B H8BB 109.5 . . ?
C7B C8B H8BC 109.5 . . ?
H8BA C8B H8BB 109.5 . . ?
H8BA C8B H8BC 109.5 . . ?
H8BB C8B H8BC 109.5 . . ?
C7B C9B H9BA 109.5 . . ?
C7B C9B H9BB 109.5 . . ?
C7B C9B H9BC 109.5 . . ?
H9BA C9B H9BB 109.5 . . ?
H9BA C9B H9BC 109.5 . . ?
H9BB C9B H9BC 109.5 . . ?
C7B C10B H10C 109.8 . . ?
C7B C10B H10D 109.8 . . ?
H10C C10B H10D 108.2 . . ?
C11B C10B C7B 109.5(5) . . ?
C11B C10B H10C 109.8 . . ?
C11B C10B H10D 109.8 . . ?
C5B C11B C10B 101.4(5) . . ?
C5B C11B C16B 116.6(5) . . ?
C5B C11B C21B 112.3(5) . . ?
C10B C11B C21B 114.0(5) . . ?
C16B C11B C10B 111.1(5) . . ?
C16B C11B C21B 101.9(5) . . ?
O3B C12B C13B 117.0(5) . . ?
O3B C12B C17B 124.4(5) . . ?
C17B C12B C13B 118.6(5) . . ?
O4B C13B C12B 116.9(5) . . ?
O4B C13B C14B 123.6(5) . . ?
C14B C13B C12B 119.4(5) . . ?
C13B C14B Br3B 115.0(5) . . ?
C15B C14B Br3B 123.5(5) . . ?
C15B C14B C13B 121.5(6) . . ?
C14B C15B C18B 129.0(6) . . ?
C16B C15B C14B 119.0(6) . . ?
C16B C15B C18B 111.9(6) . . ?
C15B C16B C11B 111.9(5) . . ?
C15B C16B C17B 120.0(5) . . ?
C17B C16B C11B 127.8(6) . . ?
C12B C17B Br4B 115.8(4) . . ?
C12B C17B C16B 121.4(6) . . ?
C16B C17B Br4B 122.8(4) . . ?
C15B C18B C20B 110.3(6) . . ?
C15B C18B C21B 102.0(5) . . ?
C19B C18B C15B 114.5(7) . . ?
C19B C18B C20B 110.9(7) . . ?
C19B C18B C21B 108.4(6) . . ?
C20B C18B C21B 110.3(7) . . ?
C18B C19B H19D 109.5 . . ?
C18B C19B H19E 109.5 . . ?
C18B C19B H19F 109.5 . . ?
H19D C19B H19E 109.5 . . ?
H19D C19B H19F 109.5 . . ?
H19E C19B H19F 109.5 . . ?
C18B C20B H20D 109.5 . . ?
C18B C20B H20E 109.5 . . ?
C18B C20B H20F 109.5 . . ?
H20D C20B H20E 109.5 . . ?
H20D C20B H20F 109.5 . . ?
H20E C20B H20F 109.5 . . ?
C11B C21B H21C 110.0 . . ?
C11B C21B H21D 110.0 . . ?
C18B C21B C11B 108.6(5) . . ?
C18B C21B H21C 110.0 . . ?
C18B C21B H21D 110.0 . . ?
H21C C21B H21D 108.4 . . ?
N2B C22B H22B 119.3 . . ?
N2B C22B C23B 121.4(6) . . ?
C23B C22B H22B 119.3 . . ?
C22B C23B H23B 120.5 . . ?
C24B C23B C22B 118.9(6) . . ?
C24B C23B H23B 120.5 . . ?
C23B C24B H24B 120.1 . . ?
C25B C24B C23B 119.8(6) . . ?
C25B C24B H24B 120.1 . . ?
C24B C25B H25B 120.5 . . ?
C24B C25B C26B 119.0(6) . . ?
C26B C25B H25B 120.5 . . ?
N2B C26B C25B 121.3(6) . . ?
N2B C26B C27B 115.8(5) . . ?
C25B C26B C27B 122.9(6) . . ?
N1B C27B H27C 109.1 . . ?
N1B C27B H27D 109.1 . . ?
C26B C27B N1B 112.5(5) . . ?
C26B C27B H27C 109.1 . . ?
C26B C27B H27D 109.1 . . ?
H27C C27B H27D 107.8 . . ?
N3B C28B H28B 119.3 . . ?
N3B C28B C29B 121.4(7) . . ?
C29B C28B H28B 119.3 . . ?
C28B C29B H29B 120.3 . . ?
C28B C29B C30B 119.4(8) . . ?
C30B C29B H29B 120.3 . . ?
C29B C30B H30B 121.0 . . ?
C31B C30B C29B 117.9(7) . . ?
C31B C30B H30B 121.0 . . ?
C30B C31B H31B 120.0 . . ?
C32B C31B C30B 120.0(7) . . ?
C32B C31B H31B 120.0 . . ?
N3B C32B C31B 121.4(7) . . ?
N3B C32B C33B 114.4(6) . . ?
C31B C32B C33B 124.0(6) . . ?
N1B C33B C32B 110.8(5) . . ?
N1B C33B H33C 109.5 . . ?
N1B C33B H33D 109.5 . . ?
C32B C33B H33C 109.5 . . ?
C32B C33B H33D 109.5 . . ?
H33C C33B H33D 108.1 . . ?
N4B C34B H34B 119.2 . . ?
N4B C34B C35B 121.6(6) . . ?
C35B C34B H34B 119.2 . . ?
C34B C35B H35B 120.3 . . ?
C36B C35B C34B 119.3(7) . . ?
C36B C35B H35B 120.3 . . ?
C35B C36B H36B 120.3 . . ?
C35B C36B C37B 119.4(7) . . ?
C37B C36B H36B 120.3 . . ?
C36B C37B H37B 120.4 . . ?
C36B C37B C38B 119.2(7) . . ?
C38B C37B H37B 120.4 . . ?
N4B C38B C37B 120.9(7) . . ?
N4B C38B C39B 114.7(6) . . ?
C37B C38B C39B 124.2(6) . . ?
N1B C39B C38B 109.8(5) . . ?
N1B C39B H39C 109.7 . . ?
N1B C39B H39D 109.7 . . ?
C38B C39B H39C 109.7 . . ?
C38B C39B H39D 109.7 . . ?
H39C C39B H39D 108.2 . . ?
N6B C40B H40B 119.6 . . ?
N6B C40B C41B 120.9(7) . . ?
C41B C40B H40B 119.6 . . ?
C40B C41B H41B 120.8 . . ?
C42B C41B C40B 118.5(8) . . ?
C42B C41B H41B 120.8 . . ?
C41B C42B H42B 119.7 . . ?
C41B C42B C43B 120.6(7) . . ?
C43B C42B H42B 119.7 . . ?
C42B C43B H43B 120.5 . . ?
C42B C43B C44B 118.9(7) . . ?
C44B C43B H43B 120.5 . . ?
N6B C44B C43B 120.2(7) . . ?
N6B C44B C45B 116.3(6) . . ?
C43B C44B C45B 123.4(7) . . ?
N5B C45B H45C 109.4 . . ?
N5B C45B H45D 109.4 . . ?
C44B C45B N5B 111.0(6) . . ?
C44B C45B H45C 109.4 . . ?
C44B C45B H45D 109.4 . . ?
H45C C45B H45D 108.0 . . ?
N7B C46B H46B 119.3 . . ?
N7B C46B C47B 121.4(7) . . ?
C47B C46B H46B 119.3 . . ?
C46B C47B H47B 120.7 . . ?
C48B C47B C46B 118.6(7) . . ?
C48B C47B H47B 120.7 . . ?
C47B C48B H48B 120.0 . . ?
C47B C48B C49B 120.0(7) . . ?
C49B C48B H48B 120.0 . . ?
C48B C49B H49B 120.5 . . ?
C48B C49B C50B 119.1(7) . . ?
C50B C49B H49B 120.5 . . ?
N7B C50B C49B 120.7(6) . . ?
N7B C50B C51B 115.1(6) . . ?
C49B C50B C51B 124.2(7) . . ?
N5B C51B H51C 110.5 . . ?
N5B C51B H51D 110.5 . . ?
C50B C51B N5B 106.4(5) . . ?
C50B C51B H51C 110.5 . . ?
C50B C51B H51D 110.5 . . ?
H51C C51B H51D 108.6 . . ?
N8B C52B H52B 119.4 . . ?
N8B C52B C53B 121.3(7) . . ?
C53B C52B H52B 119.4 . . ?
C52B C53B H53B 120.7 . . ?
C54B C53B C52B 118.7(8) . . ?
C54B C53B H53B 120.7 . . ?
C53B C54B H54B 119.8 . . ?
C53B C54B C55B 120.4(7) . . ?
C55B C54B H54B 119.8 . . ?
C54B C55B H55B 120.7 . . ?
C54B C55B C56B 118.6(7) . . ?
C56B C55B H55B 120.7 . . ?
N8B C56B C55B 119.9(7) . . ?
N8B C56B C57B 115.4(6) . . ?
C55B C56B C57B 124.5(7) . . ?
N5B C57B H57C 109.8 . . ?
N5B C57B H57D 109.8 . . ?
C56B C57B N5B 109.4(6) . . ?
C56B C57B H57C 109.8 . . ?
C56B C57B H57D 109.8 . . ?
H57C C57B H57D 108.3 . . ?
O6 Cl1 O5 109.36(10) . . ?
O6 Cl1 O7 109.61(10) . . ?
O6 Cl1 O8 109.62(10) . . ?
O7 Cl1 O5 109.34(10) . . ?
O8 Cl1 O5 109.34(10) . . ?
O8 Cl1 O7 109.56(10) . . ?
O6A Cl1A O5A 109.45(10) . . ?
O7A Cl1A O5A 109.46(10) . . ?
O7A Cl1A O6A 109.49(10) . . ?
O8A Cl1A O5A 109.45(10) . . ?
O8A Cl1A O6A 109.48(10) . . ?
O8A Cl1A O7A 109.50(10) . . ?
O9 Cl2 O10 109.74(11) . . ?
O9 Cl2 O11 109.23(11) . . ?
O9 Cl2 O12 109.75(11) . . ?
O10 Cl2 O11 109.22(11) . . ?
O10 Cl2 O12 109.69(11) . . ?
O12 Cl2 O11 109.20(11) . . ?
O9A Cl2A O10A 113(2) . . ?
O9A Cl2A O11A 105(2) . . ?
O9A Cl2A O12A 111.4(19) . . ?
O10A Cl2A O11A 118(2) . . ?
O10A Cl2A O12A 110(2) . . ?
O11A Cl2A O12A 98.9(17) . . ?
O13 Cl3 O16 109.42(10) . . ?
O14 Cl3 O13 109.46(10) . . ?
O14 Cl3 O16 109.44(10) . . ?
O15 Cl3 O13 109.50(10) . . ?
O15 Cl3 O14 109.52(10) . . ?
O15 Cl3 O16 109.50(10) . . ?
O14A Cl3A O13A 108.4(18) . . ?
O15A Cl3A O13A 104(2) . . ?
O15A Cl3A O14A 110(2) . . ?
O15A Cl3A O16A 112(2) . . ?
O16A Cl3A O13A 108(2) . . ?
O16A Cl3A O14A 114(2) . . ?
O18 Cl4 O17 107.8(6) . . ?
O18 Cl4 O20 110.7(5) . . ?
O19 Cl4 O17 107.8(6) . . ?
O19 Cl4 O18 111.9(6) . . ?
O19 Cl4 O20 111.2(6) . . ?
O20 Cl4 O17 107.3(5) . . ?
O18A Cl4A O17A 95(2) . . ?
O19A Cl4A O17A 101(2) . . ?
O19A Cl4A O18A 105.6(18) . . ?
O20A Cl4A O17A 113(2) . . ?
O20A Cl4A O18A 115(2) . . ?
O20A Cl4A O19A 123(3) . . ?
H1SA C1S H1SB 109.5 . . ?
H1SA C1S H1SC 109.5 . . ?
H1SB C1S H1SC 109.5 . . ?
C2S C1S H1SA 109.5 . . ?
C2S C1S H1SB 109.5 . . ?
C2S C1S H1SC 109.5 . . ?
O1S C2S C1S 121.9(12) . . ?
O1S C2S C3S 120.8(11) . . ?
C1S C2S C3S 117.3(10) . . ?
C2S C3S H3SA 109.5 . . ?
C2S C3S H3SB 109.5 . . ?
C2S C3S H3SC 109.5 . . ?
H3SA C3S H3SB 109.5 . . ?
H3SA C3S H3SC 109.5 . . ?
H3SB C3S H3SC 109.5 . . ?
H4SA C4S H4SB 109.5 . . ?
H4SA C4S H4SC 109.5 . . ?
H4SB C4S H4SC 109.5 . . ?
C5S C4S H4SA 109.5 . . ?
C5S C4S H4SB 109.5 . . ?
C5S C4S H4SC 109.5 . . ?
O2S C5S C4S 118.7(19) . . ?
O2S C5S C6S 122.4(19) . . ?
C6S C5S C4S 118.97(14) . . ?
C5S C6S H6SA 109.5 . . ?
C5S C6S H6SB 109.5 . . ?
C5S C6S H6SC 109.5 . . ?
H6SA C6S H6SB 109.5 . . ?
H6SA C6S H6SC 109.5 . . ?
H6SB C6S H6SC 109.5 . . ?
H4SD C4SA H4SE 109.5 . . ?
H4SD C4SA H4SF 109.5 . . ?
H4SE C4SA H4SF 109.5 . . ?
C5SA C4SA H4SD 109.5 . . ?
C5SA C4SA H4SE 109.5 . . ?
C5SA C4SA H4SF 109.5 . . ?
O2SA C5SA C4SA 122(3) . . ?
O2SA C5SA C6SA 119(3) . . ?
C6SA C5SA C4SA 115(2) . . ?
C5SA C6SA H6SD 109.5 . . ?
C5SA C6SA H6SE 109.5 . . ?
C5SA C6SA H6SF 109.5 . . ?
H6SD C6SA H6SE 109.5 . . ?
H6SD C6SA H6SF 109.5 . . ?
H6SE C6SA H6SF 109.5 . . ?
H7SA C7S H7SB 109.5 . . ?
H7SA C7S H7SC 109.5 . . ?
H7SB C7S H7SC 109.5 . . ?
C8S C7S H7SA 109.5 . . ?
C8S C7S H7SB 109.5 . . ?
C8S C7S H7SC 109.5 . . ?
O3S C8S C7S 122.0(12) . . ?
O3S C8S C9S 118.5(12) . . ?
C7S C8S C9S 119.3(11) . . ?
C8S C9S H9SA 109.5 . . ?
C8S C9S H9SB 109.5 . . ?
C8S C9S H9SC 109.5 . . ?
H9SA C9S H9SB 109.5 . . ?
H9SA C9S H9SC 109.5 . . ?
H9SB C9S H9SC 109.5 . . ?
H10E C10S H10F 109.5 . . ?
H10E C10S H10G 109.5 . . ?
H10F C10S H10G 109.5 . . ?
C11S C10S H10E 109.5 . . ?
C11S C10S H10F 109.5 . . ?
C11S C10S H10G 109.5 . . ?
O4S C11S C10S 120.49(11) . . ?
O4S C11S C12S 120.50(11) . . ?
C12S C11S C10S 119.01(10) . . ?
C11S C12S H12A 109.5 . . ?
C11S C12S H12B 109.5 . . ?
C11S C12S H12C 109.5 . . ?
H12A C12S H12B 109.5 . . ?
H12A C12S H12C 109.5 . . ?
H12B C12S H12C 109.5 . . ?
H13A C13S H13B 109.5 . . ?
H13A C13S H13C 109.5 . . ?
H13B C13S H13C 109.5 . . ?
C14S C13S H13A 109.5 . . ?
C14S C13S H13B 109.5 . . ?
C14S C13S H13C 109.5 . . ?
O5S C14S C13S 121.7(12) . . ?
O5S C14S C15S 122.4(12) . . ?
C13S C14S C15S 115.7(10) . . ?
C14S C15S H15A 109.5 . . ?
C14S C15S H15B 109.5 . . ?
C14S C15S H15C 109.5 . . ?
H15A C15S H15B 109.5 . . ?
H15A C15S H15C 109.5 . . ?
H15B C15S H15C 109.5 . . ?
H16A C16S H16B 109.5 . . ?
H16A C16S H16C 109.5 . . ?
H16B C16S H16C 109.5 . . ?
C17S C16S H16A 109.5 . . ?
C17S C16S H16B 109.5 . . ?
C17S C16S H16C 109.5 . . ?
O6S C17S C16S 121.4(14) . . ?
O6S C17S C18S 121.7(16) . . ?
C16S C17S C18S 116.8(15) . . ?
C17S C18S H18A 109.5 . . ?
C17S C18S H18B 109.5 . . ?
C17S C18S H18C 109.5 . . ?
H18A C18S H18B 109.5 . . ?
H18A C18S H18C 109.5 . . ?
H18B C18S H18C 109.5 . . ?
H19G C19S H19H 109.5 . . ?
H19G C19S H19I 109.5 . . ?
H19H C19S H19I 109.5 . . ?
C20S C19S H19G 109.5 . . ?
C20S C19S H19H 109.5 . . ?
C20S C19S H19I 109.5 . . ?
O7S C20S C19S 123.7(12) . . ?
O7S C20S C21S 120.3(11) . . ?
C19S C20S C21S 116.0(11) . . ?
C20S C21S H21E 109.5 . . ?
C20S C21S H21F 109.5 . . ?
C20S C21S H21G 109.5 . . ?
H21E C21S H21F 109.5 . . ?
H21E C21S H21G 109.5 . . ?
H21F C21S H21G 109.5 . . ?
H22C C22S H22D 109.5 . . ?
H22C C22S H22E 109.5 . . ?
H22D C22S H22E 109.5 . . ?
C23S C22S H22C 109.5 . . ?
C23S C22S H22D 109.5 . . ?
C23S C22S H22E 109.5 . . ?
O8S C23S C22S 112.9(17) . . ?
O8S C23S C24S 130.6(19) . . ?
C24S C23S C22S 116.3(17) . . ?
C23S C24S H24C 109.5 . . ?
C23S C24S H24D 109.5 . . ?
C23S C24S H24E 109.5 . . ?
H24C C24S H24D 109.5 . . ?
H24C C24S H24E 109.5 . . ?
H24D C24S H24E 109.5 . . ?

loop_
_geom_bond_atom_site_label_1
_geom_bond_atom_site_label_2
_geom_bond_distance
_geom_bond_site_symmetry_2
_geom_bond_publ_flag
Br1A C3A 1.901(7) . ?
Br2A C6A 1.903(6) . ?
Br3A C14A 1.913(6) . ?
Br4A C17A 1.910(6) . ?
Co1A O1A 1.853(5) . ?
Co1A O2A 1.866(5) . ?
Co1A N1A 1.949(6) . ?
Co1A N2A 1.935(6) . ?
Co1A N3A 1.943(7) . ?
Co1A N4A 1.907(6) . ?
Co2A O3A 1.896(5) . ?
Co2A O4A 1.875(5) . ?
Co2A N5A 1.949(5) . ?
Co2A N6A 1.918(6) . ?
Co2A N7A 1.908(5) . ?
Co2A N8A 1.939(5) . ?
O1A C1A 1.352(7) . ?
O2A C2A 1.343(7) . ?
O3A C12A 1.341(7) . ?
O4A C13A 1.338(8) . ?
N1A C27A 1.500(8) . ?
N1A C33A 1.512(11) . ?
N1A C39A 1.498(8) . ?
N2A C22A 1.338(10) . ?
N2A C26A 1.336(8) . ?
N3A C28A 1.346(10) . ?
N3A C32A 1.316(11) . ?
N4A C34A 1.346(10) . ?
N4A C38A 1.345(8) . ?
N5A C45A 1.510(9) . ?
N5A C51A 1.497(9) . ?
N5A C57A 1.489(9) . ?
N6A C40A 1.335(9) . ?
N6A C44A 1.348(8) . ?
N7A C46A 1.338(8) . ?
N7A C50A 1.337(9) . ?
N8A C52A 1.337(8) . ?
N8A C56A 1.335(8) . ?
C1A C2A 1.398(9) . ?
C1A C6A 1.388(9) . ?
C2A C3A 1.399(8) . ?
C3A C4A 1.385(9) . ?
C4A C5A 1.385(8) . ?
C4A C7A 1.530(7) . ?
C5A C6A 1.404(7) . ?
C5A C11A 1.525(8) . ?
C7A C8A 1.525(9) . ?
C7A C9A 1.537(9) . ?
C7A C10A 1.540(9) . ?
C8A H8AA 0.9800 . ?
C8A H8AB 0.9800 . ?
C8A H8AC 0.9800 . ?
C9A H9AA 0.9800 . ?
C9A H9AB 0.9800 . ?
C9A H9AC 0.9800 . ?
C10A H10A 0.9900 . ?
C10A H10B 0.9900 . ?
C10A C11A 1.544(8) . ?
C11A C16A 1.505(9) . ?
C11A C21A 1.545(9) . ?
C12A C13A 1.420(8) . ?
C12A C17A 1.381(9) . ?
C13A C14A 1.395(8) . ?
C14A C15A 1.396(9) . ?
C15A C16A 1.381(8) . ?
C15A C18A 1.539(8) . ?
C16A C17A 1.404(8) . ?
C18A C19A 1.516(9) . ?
C18A C20A 1.534(9) . ?
C18A C21A 1.546(9) . ?
C19A H19A 0.9800 . ?
C19A H19B 0.9800 . ?
C19A H19C 0.9800 . ?
C20A H20A 0.9800 . ?
C20A H20B 0.9800 . ?
C20A H20C 0.9800 . ?
C21A H21A 0.9900 . ?
C21A H21B 0.9900 . ?
C22A H22A 0.9500 . ?
C22A C23A 1.375(9) . ?
C23A H23A 0.9500 . ?
C23A C24A 1.410(11) . ?
C24A H24A 0.9500 . ?
C24A C25A 1.362(12) . ?
C25A H25A 0.9500 . ?
C25A C26A 1.396(9) . ?
C26A C27A 1.485(11) . ?
C27A H27A 0.9900 . ?
C27A H27B 0.9900 . ?
C28A H28A 0.9500 . ?
C28A C29A 1.393(12) . ?
C29A H29A 0.9500 . ?
C29A C30A 1.336(15) . ?
C30A H30A 0.9500 . ?
C30A C31A 1.391(14) . ?
C31A H31A 0.9500 . ?
C31A C32A 1.394(12) . ?
C32A C33A 1.491(11) . ?
C33A H33A 0.9900 . ?
C33A H33B 0.9900 . ?
C34A H34A 0.9500 . ?
C34A C35A 1.393(10) . ?
C35A H35A 0.9500 . ?
C35A C36A 1.385(11) . ?
C36A H36A 0.9500 . ?
C36A C37A 1.383(12) . ?
C37A H37A 0.9500 . ?
C37A C38A 1.391(10) . ?
C38A C39A 1.495(11) . ?
C39A H39A 0.9900 . ?
C39A H39B 0.9900 . ?
C40A H40A 0.9500 . ?
C40A C41A 1.368(11) . ?
C41A H41A 0.9500 . ?
C41A C42A 1.401(11) . ?
C42A H42A 0.9500 . ?
C42A C43A 1.373(12) . ?
C43A H43A 0.9500 . ?
C43A C44A 1.379(10) . ?
C44A C45A 1.491(10) . ?
C45A H45A 0.9900 . ?
C45A H45B 0.9900 . ?
C46A H46A 0.9500 . ?
C46A C47A 1.376(10) . ?
C47A H47A 0.9500 . ?
C47A C48A 1.370(12) . ?
C48A H48A 0.9500 . ?
C48A C49A 1.382(10) . ?
C49A H49A 0.9500 . ?
C49A C50A 1.363(9) . ?
C50A C51A 1.517(9) . ?
C51A H51A 0.9900 . ?
C51A H51B 0.9900 . ?
C52A H52A 0.9500 . ?
C52A C53A 1.379(9) . ?
C53A H53A 0.9500 . ?
C53A C54A 1.392(11) . ?
C54A H54A 0.9500 . ?
C54A C55A 1.370(11) . ?
C55A H55A 0.9500 . ?
C55A C56A 1.386(9) . ?
C56A C57A 1.498(9) . ?
C57A H57A 0.9900 . ?
C57A H57B 0.9900 . ?
Br1B C3B 1.918(6) . ?
Br2B C6B 1.902(6) . ?
Br3B C14B 1.895(6) . ?
Br4B C17B 1.908(6) . ?
Co1B O1B 1.878(4) . ?
Co1B O2B 1.902(4) . ?
Co1B N1B 1.931(5) . ?
Co1B N2B 1.904(5) . ?
Co1B N3B 1.912(6) . ?
Co1B N4B 1.917(6) . ?
Co2B O3B 1.874(4) . ?
Co2B O4B 1.861(4) . ?
Co2B N5B 1.948(6) . ?
Co2B N6B 1.934(5) . ?
Co2B N7B 1.945(5) . ?
Co2B N8B 1.898(5) . ?
O1B C1B 1.343(7) . ?
O2B C2B 1.342(7) . ?
O3B C12B 1.335(7) . ?
O4B C13B 1.337(7) . ?
N1B C27B 1.511(8) . ?
N1B C33B 1.481(9) . ?
N1B C39B 1.477(9) . ?
N2B C22B 1.351(8) . ?
N2B C26B 1.349(8) . ?
N3B C28B 1.335(9) . ?
N3B C32B 1.337(8) . ?
N4B C34B 1.346(8) . ?
N4B C38B 1.351(8) . ?
N5B C45B 1.511(9) . ?
N5B C51B 1.507(9) . ?
N5B C57B 1.492(8) . ?
N6B C40B 1.342(9) . ?
N6B C44B 1.349(8) . ?
N7B C46B 1.336(8) . ?
N7B C50B 1.342(9) . ?
N8B C52B 1.330(9) . ?
N8B C56B 1.357(8) . ?
C1B C2B 1.406(8) . ?
C1B C6B 1.382(8) . ?
C2B C3B 1.380(8) . ?
C3B C4B 1.392(8) . ?
C4B C5B 1.384(9) . ?
C4B C7B 1.547(8) . ?
C5B C6B 1.403(8) . ?
C5B C11B 1.515(8) . ?
C7B C8B 1.515(12) . ?
C7B C9B 1.528(10) . ?
C7B C10B 1.551(9) . ?
C8B H8BA 0.9800 . ?
C8B H8BB 0.9800 . ?
C8B H8BC 0.9800 . ?
C9B H9BA 0.9800 . ?
C9B H9BB 0.9800 . ?
C9B H9BC 0.9800 . ?
C10B H10C 0.9900 . ?
C10B H10D 0.9900 . ?
C10B C11B 1.543(9) . ?
C11B C16B 1.524(8) . ?
C11B C21B 1.560(9) . ?
C12B C13B 1.410(8) . ?
C12B C17B 1.394(8) . ?
C13B C14B 1.399(8) . ?
C14B C15B 1.392(9) . ?
C15B C16B 1.391(9) . ?
C15B C18B 1.533(8) . ?
C16B C17B 1.400(8) . ?
C18B C19B 1.513(12) . ?
C18B C20B 1.539(10) . ?
C18B C21B 1.559(9) . ?
C19B H19D 0.9800 . ?
C19B H19E 0.9800 . ?
C19B H19F 0.9800 . ?
C20B H20D 0.9800 . ?
C20B H20E 0.9800 . ?
C20B H20F 0.9800 . ?
C21B H21C 0.9900 . ?
C21B H21D 0.9900 . ?
C22B H22B 0.9500 . ?
C22B C23B 1.389(8) . ?
C23B H23B 0.9500 . ?
C23B C24B 1.382(9) . ?
C24B H24B 0.9500 . ?
C24B C25B 1.380(10) . ?
C25B H25B 0.9500 . ?
C25B C26B 1.393(9) . ?
C26B C27B 1.493(9) . ?
C27B H27C 0.9900 . ?
C27B H27D 0.9900 . ?
C28B H28B 0.9500 . ?
C28B C29B 1.383(10) . ?
C29B H29B 0.9500 . ?
C29B C30B 1.392(11) . ?
C30B H30B 0.9500 . ?
C30B C31B 1.379(13) . ?
C31B H31B 0.9500 . ?
C31B C32B 1.373(10) . ?
C32B C33B 1.493(11) . ?
C33B H33C 0.9900 . ?
C33B H33D 0.9900 . ?
C34B H34B 0.9500 . ?
C34B C35B 1.382(9) . ?
C35B H35B 0.9500 . ?
C35B C36B 1.377(10) . ?
C36B H36B 0.9500 . ?
C36B C37B 1.383(11) . ?
C37B H37B 0.9500 . ?
C37B C38B 1.394(10) . ?
C38B C39B 1.511(10) . ?
C39B H39C 0.9900 . ?
C39B H39D 0.9900 . ?
C40B H40B 0.9500 . ?
C40B C41B 1.401(9) . ?
C41B H41B 0.9500 . ?
C41B C42B 1.374(12) . ?
C42B H42B 0.9500 . ?
C42B C43B 1.379(13) . ?
C43B H43B 0.9500 . ?
C43B C44B 1.399(10) . ?
C44B C45B 1.486(11) . ?
C45B H45C 0.9900 . ?
C45B H45D 0.9900 . ?
C46B H46B 0.9500 . ?
C46B C47B 1.388(9) . ?
C47B H47B 0.9500 . ?
C47B C48B 1.373(12) . ?
C48B H48B 0.9500 . ?
C48B C49B 1.374(12) . ?
C49B H49B 0.9500 . ?
C49B C50B 1.390(10) . ?
C50B C51B 1.497(9) . ?
C51B H51C 0.9900 . ?
C51B H51D 0.9900 . ?
C52B H52B 0.9500 . ?
C52B C53B 1.389(10) . ?
C53B H53B 0.9500 . ?
C53B C54B 1.374(13) . ?
C54B H54B 0.9500 . ?
C54B C55B 1.385(12) . ?
C55B H55B 0.9500 . ?
C55B C56B 1.399(9) . ?
C56B C57B 1.490(10) . ?
C57B H57C 0.9900 . ?
C57B H57D 0.9900 . ?
Cl1 O5 1.4417(10) . ?
Cl1 O6 1.4387(10) . ?
Cl1 O7 1.4393(10) . ?
Cl1 O8 1.4389(10) . ?
Cl1A O5A 1.4399(11) . ?
Cl1A O6A 1.4396(11) . ?
Cl1A O7A 1.4395(11) . ?
Cl1A O8A 1.4394(11) . ?
Cl2 O9 1.4373(11) . ?
Cl2 O10 1.4378(11) . ?
Cl2 O11 1.4480(16) . ?
Cl2 O12 1.4379(11) . ?
Cl2A O9A 1.417(19) . ?
Cl2A O10A 1.417(19) . ?
Cl2A O11A 1.448(19) . ?
Cl2A O12A 1.487(19) . ?
Cl3 O13 1.4398(10) . ?
Cl3 O14 1.4394(10) . ?
Cl3 O15 1.4390(10) . ?
Cl3 O16 1.4401(10) . ?
Cl3A O13A 1.45(2) . ?
Cl3A O14A 1.436(18) . ?
Cl3A O15A 1.432(19) . ?
Cl3A O16A 1.434(19) . ?
Cl4 O17 1.478(9) . ?
Cl4 O18 1.421(10) . ?
Cl4 O19 1.387(9) . ?
Cl4 O20 1.440(8) . ?
Cl4A O17A 1.63(4) . ?
Cl4A O18A 1.51(3) . ?
Cl4A O19A 1.46(4) . ?
Cl4A O20A 1.32(3) . ?
O1S C2S 1.202(11) . ?
C1S H1SA 0.9800 . ?
C1S H1SB 0.9800 . ?
C1S H1SC 0.9800 . ?
C1S C2S 1.460(16) . ?
C2S C3S 1.521(18) . ?
C3S H3SA 0.9800 . ?
C3S H3SB 0.9800 . ?
C3S H3SC 0.9800 . ?
O2S C5S 1.2000(12) . ?
C4S H4SA 0.9800 . ?
C4S H4SB 0.9800 . ?
C4S H4SC 0.9800 . ?
C4S C5S 1.4800(12) . ?
C5S C6S 1.4799(12) . ?
C6S H6SA 0.9800 . ?
C6S H6SB 0.9800 . ?
C6S H6SC 0.9800 . ?
O2SA C5SA 1.202(11) . ?
C4SA H4SD 0.9800 . ?
C4SA H4SE 0.9800 . ?
C4SA H4SF 0.9800 . ?
C4SA C5SA 1.483(11) . ?
C5SA C6SA 1.480(12) . ?
C6SA H6SD 0.9800 . ?
C6SA H6SE 0.9800 . ?
C6SA H6SF 0.9800 . ?
O3S C8S 1.247(15) . ?
C7S H7SA 0.9800 . ?
C7S H7SB 0.9800 . ?
C7S H7SC 0.9800 . ?
C7S C8S 1.514(17) . ?
C8S C9S 1.569(17) . ?
C9S H9SA 0.9800 . ?
C9S H9SB 0.9800 . ?
C9S H9SC 0.9800 . ?
O4S C11S 1.1997(10) . ?
C10S H10E 0.9800 . ?
C10S H10F 0.9800 . ?
C10S H10G 0.9800 . ?
C10S C11S 1.4799(10) . ?
C11S C12S 1.4796(10) . ?
C12S H12A 0.9800 . ?
C12S H12B 0.9800 . ?
C12S H12C 0.9800 . ?
O5S C14S 1.192(12) . ?
C13S H13A 0.9800 . ?
C13S H13B 0.9800 . ?
C13S H13C 0.9800 . ?
C13S C14S 1.469(15) . ?
C14S C15S 1.504(15) . ?
C15S H15A 0.9800 . ?
C15S H15B 0.9800 . ?
C15S H15C 0.9800 . ?
O6S C17S 1.194(15) . ?
C16S H16A 0.9800 . ?
C16S H16B 0.9800 . ?
C16S H16C 0.9800 . ?
C16S C17S 1.467(18) . ?
C17S C18S 1.480(18) . ?
C18S H18A 0.9800 . ?
C18S H18B 0.9800 . ?
C18S H18C 0.9800 . ?
O7S C20S 1.229(14) . ?
C19S H19G 0.9800 . ?
C19S H19H 0.9800 . ?
C19S H19I 0.9800 . ?
C19S C20S 1.477(15) . ?
C20S C21S 1.485(15) . ?
C21S H21E 0.9800 . ?
C21S H21F 0.9800 . ?
C21S H21G 0.9800 . ?
O8S C23S 1.21(2) . ?
C22S H22C 0.9800 . ?
C22S H22D 0.9800 . ?
C22S H22E 0.9800 . ?
C22S C23S 1.55(2) . ?
C23S C24S 1.39(2) . ?
C24S H24C 0.9800 . ?
C24S H24D 0.9800 . ?
C24S H24E 0.9800 . ?

loop_
_geom_torsion_atom_site_label_1
_geom_torsion_atom_site_label_2
_geom_torsion_atom_site_label_3
_geom_torsion_atom_site_label_4
_geom_torsion
_geom_torsion_site_symmetry_1
_geom_torsion_site_symmetry_2
_geom_torsion_site_symmetry_3
_geom_torsion_site_symmetry_4
_geom_torsion_publ_flag
Br1A C3A C4A C5A -174.8(5) . . . . ?
Br1A C3A C4A C7A 3.6(9) . . . . ?
Br3A C14A C15A C16A -173.4(4) . . . . ?
Br3A C14A C15A C18A 4.6(9) . . . . ?
Co1A O1A C1A C2A -5.2(7) . . . . ?
Co1A O1A C1A C6A 175.7(5) . . . . ?
Co1A O2A C2A C1A 9.2(7) . . . . ?
Co1A O2A C2A C3A -172.0(5) . . . . ?
Co1A N1A C27A C26A 5.5(8) . . . . ?
Co1A N1A C33A C32A 38.4(6) . . . . ?
Co1A N1A C39A C38A -31.7(6) . . . . ?
Co1A N2A C22A C23A 177.5(6) . . . . ?
Co1A N2A C26A C25A -175.5(5) . . . . ?
Co1A N2A C26A C27A 6.1(8) . . . . ?
Co1A N3A C28A C29A -176.8(5) . . . . ?
Co1A N3A C32A C31A 177.3(6) . . . . ?
Co1A N3A C32A C33A 0.1(8) . . . . ?
Co1A N4A C34A C35A 170.1(5) . . . . ?
Co1A N4A C38A C37A -173.4(5) . . . . ?
Co1A N4A C38A C39A 1.7(7) . . . . ?
Co2A O3A C12A C13A 0.9(6) . . . . ?
Co2A O3A C12A C17A -176.8(5) . . . . ?
Co2A O4A C13A C12A -5.7(6) . . . . ?
Co2A O4A C13A C14A 172.9(5) . . . . ?
Co2A N5A C45A C44A -20.0(7) . . . . ?
Co2A N5A C51A C50A -41.7(6) . . . . ?
Co2A N5A C57A C56A 23.6(8) . . . . ?
Co2A N6A C40A C41A -177.7(5) . . . . ?
Co2A N6A C44A C43A 178.0(5) . . . . ?
Co2A N6A C44A C45A -3.9(8) . . . . ?
Co2A N7A C46A C47A 172.4(5) . . . . ?
Co2A N7A C50A C49A -172.1(5) . . . . ?
Co2A N7A C50A C51A 4.5(7) . . . . ?
Co2A N8A C52A C53A -173.7(5) . . . . ?
Co2A N8A C56A C55A 178.5(5) . . . . ?
Co2A N8A C56A C57A 5.7(8) . . . . ?
O1A Co1A O2A C2A -9.7(4) . . . . ?
O1A C1A C2A O2A -2.9(9) . . . . ?
O1A C1A C2A C3A 178.3(6) . . . . ?
O1A C1A C6A Br2A 4.4(8) . . . . ?
O1A C1A C6A C5A -176.6(6) . . . . ?
O2A Co1A O1A C1A 8.3(4) . . . . ?
O2A C2A C3A Br1A -2.0(8) . . . . ?
O2A C2A C3A C4A -179.8(6) . . . . ?
O3A Co2A O4A C13A 4.9(4) . . . . ?
O3A C12A C13A O4A 3.3(8) . . . . ?
O3A C12A C13A C14A -175.4(5) . . . . ?
O3A C12A C17A Br4A 1.9(7) . . . . ?
O3A C12A C17A C16A 179.3(5) . . . . ?
O4A Co2A O3A C12A -3.3(4) . . . . ?
O4A C13A C14A Br3A -6.2(8) . . . . ?
O4A C13A C14A C15A 175.9(5) . . . . ?
N1A Co1A O2A C2A 171.9(4) . . . . ?
N2A Co1A O1A C1A -171.4(4) . . . . ?
N2A C22A C23A C24A -1.1(11) . . . . ?
N2A C26A C27A N1A -7.7(10) . . . . ?
N3A Co1A O1A C1A 96.6(4) . . . . ?
N3A Co1A O2A C2A -104.8(4) . . . . ?
N3A C28A C29A C30A 0.3(11) . . . . ?
N3A C32A C33A N1A -26.0(8) . . . . ?
N4A Co1A O1A C1A -79.2(4) . . . . ?
N4A Co1A O2A C2A 85.6(4) . . . . ?
N4A C34A C35A C36A 2.2(10) . . . . ?
N4A C38A C39A N1A 20.9(8) . . . . ?
N5A Co2A O3A C12A 175.6(4) . . . . ?
N6A Co2A O4A C13A -178.0(4) . . . . ?
N6A C40A C41A C42A 0.1(11) . . . . ?
N6A C44A C45A N5A 16.1(9) . . . . ?
N7A Co2A O3A C12A 91.4(4) . . . . ?
N7A Co2A O4A C13A -82.6(4) . . . . ?
N7A C46A C47A C48A -0.8(11) . . . . ?
N7A C50A C51A N5A 25.8(7) . . . . ?
N8A Co2A O3A C12A -98.5(4) . . . . ?
N8A Co2A O4A C13A 90.2(4) . . . . ?
N8A C52A C53A C54A -4.5(10) . . . . ?
N8A C56A C57A N5A -19.8(9) . . . . ?
C1A C2A C3A Br1A 176.7(5) . . . . ?
C1A C2A C3A C4A -1.0(10) . . . . ?
C2A C1A C6A Br2A -174.7(5) . . . . ?
C2A C1A C6A C5A 4.3(9) . . . . ?
C2A C3A C4A C5A 2.8(9) . . . . ?
C2A C3A C4A C7A -178.9(6) . . . . ?
C3A C4A C5A C6A -1.0(9) . . . . ?
C3A C4A C5A C11A 175.3(5) . . . . ?
C3A C4A C7A C8A 55.1(9) . . . . ?
C3A C4A C7A C9A -69.7(8) . . . . ?
C3A C4A C7A C10A 171.3(6) . . . . ?
C4A C5A C6A Br2A 176.4(4) . . . . ?
C4A C5A C6A C1A -2.5(9) . . . . ?
C4A C5A C11A C10A 15.3(6) . . . . ?
C4A C5A C11A C16A 138.1(6) . . . . ?
C4A C5A C11A C21A -105.7(6) . . . . ?
C4A C7A C10A C11A 19.9(6) . . . . ?
C5A C4A C7A C8A -126.4(6) . . . . ?
C5A C4A C7A C9A 108.8(6) . . . . ?
C5A C4A C7A C10A -10.3(7) . . . . ?
C5A C11A C16A C15A 136.2(5) . . . . ?
C5A C11A C16A C17A -46.4(8) . . . . ?
C5A C11A C21A C18A -148.5(5) . . . . ?
C6A C1A C2A O2A 176.3(6) . . . . ?
C6A C1A C2A C3A -2.5(9) . . . . ?
C6A C5A C11A C10A -168.7(6) . . . . ?
C6A C5A C11A C16A -45.9(8) . . . . ?
C6A C5A C11A C21A 70.3(8) . . . . ?
C7A C4A C5A C6A -179.7(5) . . . . ?
C7A C4A C5A C11A -3.3(7) . . . . ?
C7A C10A C11A C5A -21.5(6) . . . . ?
C7A C10A C11A C16A -147.0(5) . . . . ?
C7A C10A C11A C21A 97.9(6) . . . . ?
C8A C7A C10A C11A 139.4(5) . . . . ?
C9A C7A C10A C11A -99.5(6) . . . . ?
C10A C11A C16A C15A -107.2(6) . . . . ?
C10A C11A C16A C17A 70.2(8) . . . . ?
C10A C11A C21A C18A 98.1(6) . . . . ?
C11A C5A C6A Br2A 0.7(9) . . . . ?
C11A C5A C6A C1A -178.2(6) . . . . ?
C11A C16A C17A Br4A -2.9(8) . . . . ?
C11A C16A C17A C12A 179.9(5) . . . . ?
C12A C13A C14A Br3A 172.4(4) . . . . ?
C12A C13A C14A C15A -5.5(9) . . . . ?
C13A C12A C17A Br4A -175.8(4) . . . . ?
C13A C12A C17A C16A 1.6(8) . . . . ?
C13A C14A C15A C16A 4.4(9) . . . . ?
C13A C14A C15A C18A -177.7(6) . . . . ?
C14A C15A C16A C11A 177.6(5) . . . . ?
C14A C15A C16A C17A -0.1(8) . . . . ?
C14A C15A C18A C19A 50.9(9) . . . . ?
C14A C15A C18A C20A -73.7(8) . . . . ?
C14A C15A C18A C21A 168.2(6) . . . . ?
C15A C16A C17A Br4A 174.4(4) . . . . ?
C15A C16A C17A C12A -2.9(8) . . . . ?
C15A C18A C21A C11A 22.8(6) . . . . ?
C16A C11A C21A C18A -23.4(6) . . . . ?
C16A C15A C18A C19A -131.0(6) . . . . ?
C16A C15A C18A C20A 104.4(6) . . . . ?
C16A C15A C18A C21A -13.7(6) . . . . ?
C17A C12A C13A O4A -178.8(5) . . . . ?
C17A C12A C13A C14A 2.5(8) . . . . ?
C18A C15A C16A C11A -0.7(7) . . . . ?
C18A C15A C16A C17A -178.4(5) . . . . ?
C19A C18A C21A C11A 144.6(5) . . . . ?
C20A C18A C21A C11A -94.2(6) . . . . ?
C21A C11A C16A C15A 14.9(6) . . . . ?
C21A C11A C16A C17A -167.7(6) . . . . ?
C22A N2A C26A C25A 2.6(10) . . . . ?
C22A N2A C26A C27A -175.8(7) . . . . ?
C22A C23A C24A C25A 0.3(11) . . . . ?
C23A C24A C25A C26A 2.0(11) . . . . ?
C24A C25A C26A N2A -3.5(11) . . . . ?
C24A C25A C26A C27A 174.9(7) . . . . ?
C25A C26A C27A N1A 173.9(7) . . . . ?
C26A N2A C22A C23A -0.3(11) . . . . ?
C27A N1A C33A C32A -82.3(7) . . . . ?
C27A N1A C39A C38A 88.5(7) . . . . ?
C28A N3A C32A C31A 0.1(11) . . . . ?
C28A N3A C32A C33A -177.1(6) . . . . ?
C28A C29A C30A C31A -0.7(13) . . . . ?
C29A C30A C31A C32A 0.8(13) . . . . ?
C30A C31A C32A N3A -0.5(12) . . . . ?
C30A C31A C32A C33A 176.4(8) . . . . ?
C31A C32A C33A N1A 156.9(7) . . . . ?
C32A N3A C28A C29A 0.1(10) . . . . ?
C33A N1A C27A C26A 123.3(7) . . . . ?
C33A N1A C39A C38A -145.9(6) . . . . ?
C34A N4A C38A C37A -1.4(9) . . . . ?
C34A N4A C38A C39A 173.8(6) . . . . ?
C34A C35A C36A C37A -1.4(11) . . . . ?
C35A C36A C37A C38A -0.6(10) . . . . ?
C36A C37A C38A N4A 2.0(10) . . . . ?
C36A C37A C38A C39A -172.7(6) . . . . ?
C37A C38A C39A N1A -164.0(6) . . . . ?
C38A N4A C34A C35A -0.8(9) . . . . ?
C39A N1A C27A C26A -111.5(7) . . . . ?
C39A N1A C33A C32A 152.2(6) . . . . ?
C40A N6A C44A C43A 0.1(10) . . . . ?
C40A N6A C44A C45A 178.2(6) . . . . ?
C40A C41A C42A C43A -0.1(11) . . . . ?
C41A C42A C43A C44A 0.2(11) . . . . ?
C42A C43A C44A N6A -0.2(11) . . . . ?
C42A C43A C44A C45A -178.1(7) . . . . ?
C43A C44A C45A N5A -165.9(7) . . . . ?
C44A N6A C40A C41A -0.1(10) . . . . ?
C45A N5A C51A C50A 74.5(6) . . . . ?
C45A N5A C57A C56A -97.1(7) . . . . ?
C46A N7A C50A C49A 2.8(10) . . . . ?
C46A N7A C50A C51A 179.4(6) . . . . ?
C46A C47A C48A C49A 2.3(11) . . . . ?
C47A C48A C49A C50A -1.3(11) . . . . ?
C48A C49A C50A N7A -1.3(11) . . . . ?
C48A C49A C50A C51A -177.5(6) . . . . ?
C49A C50A C51A N5A -157.7(6) . . . . ?
C50A N7A C46A C47A -1.7(10) . . . . ?
C51A N5A C45A C44A -133.0(6) . . . . ?
C51A N5A C57A C56A 137.2(6) . . . . ?
C52A N8A C56A C55A 4.1(10) . . . . ?
C52A N8A C56A C57A -168.6(7) . . . . ?
C52A C53A C54A C55A 5.2(10) . . . . ?
C53A C54A C55A C56A -1.4(11) . . . . ?
C54A C55A C56A N8A -3.3(11) . . . . ?
C54A C55A C56A C57A 169.0(7) . . . . ?
C55A C56A C57A N5A 167.5(6) . . . . ?
C56A N8A C52A C53A -0.2(10) . . . . ?
C57A N5A C45A C44A 100.6(7) . . . . ?
C57A N5A C51A C50A -158.4(5) . . . . ?
Br1B C3B C4B C5B -179.8(5) . . . . ?
Br1B C3B C4B C7B -2.4(10) . . . . ?
Br3B C14B C15B C16B -175.4(5) . . . . ?
Br3B C14B C15B C18B 1.0(10) . . . . ?
Co1B O1B C1B C2B -5.5(6) . . . . ?
Co1B O1B C1B C6B 172.7(5) . . . . ?
Co1B O2B C2B C1B 11.5(6) . . . . ?
Co1B O2B C2B C3B -168.3(5) . . . . ?
Co1B N1B C27B C26B -3.6(8) . . . . ?
Co1B N1B C33B C32B 32.3(6) . . . . ?
Co1B N1B C39B C38B -33.9(6) . . . . ?
Co1B N2B C22B C23B 178.2(5) . . . . ?
Co1B N2B C26B C25B -179.3(5) . . . . ?
Co1B N2B C26B C27B -2.4(8) . . . . ?
Co1B N3B C28B C29B -177.5(5) . . . . ?
Co1B N3B C32B C31B 178.7(5) . . . . ?
Co1B N3B C32B C33B 2.7(7) . . . . ?
Co1B N4B C34B C35B 171.1(5) . . . . ?
Co1B N4B C38B C37B -173.3(5) . . . . ?
Co1B N4B C38B C39B 1.9(7) . . . . ?
Co2B O3B C12B C13B 4.1(6) . . . . ?
Co2B O3B C12B C17B -174.1(4) . . . . ?
Co2B O4B C13B C12B -2.6(6) . . . . ?
Co2B O4B C13B C14B 174.3(5) . . . . ?
Co2B N5B C45B C44B -16.2(8) . . . . ?
Co2B N5B C51B C50B -42.2(6) . . . . ?
Co2B N5B C57B C56B 33.1(6) . . . . ?
Co2B N6B C40B C41B -174.1(5) . . . . ?
Co2B N6B C44B C43B 175.2(5) . . . . ?
Co2B N6B C44B C45B -8.2(8) . . . . ?
Co2B N7B C46B C47B 176.9(5) . . . . ?
Co2B N7B C50B C49B -178.1(6) . . . . ?
Co2B N7B C50B C51B 1.9(8) . . . . ?
Co2B N8B C52B C53B 176.2(5) . . . . ?
Co2B N8B C56B C55B -176.6(5) . . . . ?
Co2B N8B C56B C57B 7.8(7) . . . . ?
O1B C1B C2B O2B -4.3(8) . . . . ?
O1B C1B C2B C3B 175.5(6) . . . . ?
O1B C1B C6B Br2B 6.3(8) . . . . ?
O1B C1B C6B C5B -174.5(5) . . . . ?
O2B Co1B O1B C1B 9.5(4) . . . . ?
O2B C2B C3B Br1B 0.7(9) . . . . ?
O2B C2B C3B C4B -179.5(6) . . . . ?
O3B Co2B O4B C13B 3.9(4) . . . . ?
O3B Co2B N8B C52B 101.5(6) . . . . ?
O3B Co2B N8B C56B -82.6(4) . . . . ?
O3B C12B C13B O4B -1.1(8) . . . . ?
O3B C12B C13B C14B -178.1(5) . . . . ?
O3B C12B C17B Br4B 1.2(7) . . . . ?
O3B C12B C17B C16B 179.4(5) . . . . ?
O4B Co2B O3B C12B -4.5(4) . . . . ?
O4B Co2B N8B C52B 12.3(6) . . . . ?
O4B Co2B N8B C56B -171.7(4) . . . . ?
O4B C13B C14B Br3B -1.0(8) . . . . ?
O4B C13B C14B C15B -178.7(6) . . . . ?
N2B Co1B O1B C1B -168.0(4) . . . . ?
N2B C22B C23B C24B 2.0(10) . . . . ?
N2B C26B C27B N1B 4.0(10) . . . . ?
N3B Co1B O1B C1B 98.7(4) . . . . ?
N3B C28B C29B C30B -1.1(10) . . . . ?
N3B C32B C33B N1B -24.0(8) . . . . ?
N4B Co1B O1B C1B -76.2(4) . . . . ?
N4B C34B C35B C36B 1.8(10) . . . . ?
N4B C38B C39B N1B 21.9(8) . . . . ?
N5B Co2B O3B C12B 173.3(4) . . . . ?
N5B Co2B N8B C52B -165.9(6) . . . . ?
N5B Co2B N8B C56B 10.1(4) . . . . ?
N6B Co2B O4B C13B -177.4(4) . . . . ?
N6B Co2B N8B C52B -79.4(6) . . . . ?
N6B Co2B N8B C56B 96.6(4) . . . . ?
N6B C40B C41B C42B -0.2(10) . . . . ?
N6B C44B C45B N5B 16.3(9) . . . . ?
N7B Co2B O3B C12B 90.5(4) . . . . ?
N7B Co2B O4B C13B -85.2(4) . . . . ?
N7B Co2B N8B C52B -170.5(11) . . . . ?
N7B Co2B N8B C56B 5.4(15) . . . . ?
N7B C46B C47B C48B 1.2(11) . . . . ?
N7B C50B C51B N5B 27.0(8) . . . . ?
N8B Co2B O3B C12B -99.6(4) . . . . ?
N8B Co2B O4B C13B 94.3(4) . . . . ?
N8B C52B C53B C54B -0.9(11) . . . . ?
N8B C56B C57B N5B -28.0(8) . . . . ?
C1B C2B C3B Br1B -179.1(5) . . . . ?
C1B C2B C3B C4B 0.7(10) . . . . ?
C2B C1B C6B Br2B -175.5(4) . . . . ?
C2B C1B C6B C5B 3.6(9) . . . . ?
C2B C3B C4B C5B 0.4(10) . . . . ?
C2B C3B C4B C7B 177.8(7) . . . . ?
C3B C4B C5B C6B 0.4(9) . . . . ?
C3B C4B C5B C11B -180.0(6) . . . . ?
C3B C4B C7B C8B 50.7(10) . . . . ?
C3B C4B C7B C9B -75.0(10) . . . . ?
C3B C4B C7B C10B 168.0(7) . . . . ?
C4B C5B C6B Br2B 176.6(5) . . . . ?
C4B C5B C6B C1B -2.5(9) . . . . ?
C4B C5B C11B C10B 11.2(7) . . . . ?
C4B C5B C11B C16B 132.0(6) . . . . ?
C4B C5B C11B C21B -110.9(6) . . . . ?
C4B C7B C10B C11B 21.4(8) . . . . ?
C5B C4B C7B C8B -131.7(6) . . . . ?
C5B C4B C7B C9B 102.5(7) . . . . ?
C5B C4B C7B C10B -14.4(8) . . . . ?
C5B C11B C16B C15B 136.9(6) . . . . ?
C5B C11B C16B C17B -49.6(9) . . . . ?
C5B C11B C21B C18B -145.0(6) . . . . ?
C6B C1B C2B O2B 177.4(5) . . . . ?
C6B C1B C2B C3B -2.7(9) . . . . ?
C6B C5B C11B C10B -169.2(6) . . . . ?
C6B C5B C11B C16B -48.4(9) . . . . ?
C6B C5B C11B C21B 68.7(8) . . . . ?
C7B C4B C5B C6B -177.4(6) . . . . ?
C7B C4B C5B C11B 2.2(8) . . . . ?
C7B C10B C11B C5B -20.4(7) . . . . ?
C7B C10B C11B C16B -145.1(6) . . . . ?
C7B C10B C11B C21B 100.5(7) . . . . ?
C8B C7B C10B C11B 143.8(6) . . . . ?
C9B C7B C10B C11B -93.4(7) . . . . ?
C10B C11B C16B C15B -107.6(6) . . . . ?
C10B C11B C16B C17B 65.9(8) . . . . ?
C10B C11B C21B C18B 100.4(6) . . . . ?
C11B C5B C6B Br2B -2.9(9) . . . . ?
C11B C5B C6B C1B 178.0(6) . . . . ?
C11B C16B C17B Br4B 4.0(9) . . . . ?
C11B C16B C17B C12B -174.1(5) . . . . ?
C12B C13B C14B Br3B 175.8(4) . . . . ?
C12B C13B C14B C15B -1.9(9) . . . . ?
C13B C12B C17B Br4B -177.0(4) . . . . ?
C13B C12B C17B C16B 1.2(8) . . . . ?
C13B C14B C15B C16B 2.1(10) . . . . ?
C13B C14B C15B C18B 178.6(7) . . . . ?
C14B C15B C16B C11B 173.4(6) . . . . ?
C14B C15B C16B C17B -0.6(9) . . . . ?
C14B C15B C18B C19B 57.8(9) . . . . ?
C14B C15B C18B C20B -68.2(11) . . . . ?
C14B C15B C18B C21B 174.6(7) . . . . ?
C15B C16B C17B Br4B 177.1(5) . . . . ?
C15B C16B C17B C12B -1.0(9) . . . . ?
C15B C18B C21B C11B 17.5(7) . . . . ?
C16B C11B C21B C18B -19.4(7) . . . . ?
C16B C15B C18B C19B -125.6(6) . . . . ?
C16B C15B C18B C20B 108.5(7) . . . . ?
C16B C15B C18B C21B -8.7(8) . . . . ?
C17B C12B C13B O4B 177.2(5) . . . . ?
C17B C12B C13B C14B 0.2(8) . . . . ?
C18B C15B C16B C11B -3.6(8) . . . . ?
C18B C15B C16B C17B -177.7(6) . . . . ?
C19B C18B C21B C11B 138.7(6) . . . . ?
C20B C18B C21B C11B -99.7(7) . . . . ?
C21B C11B C16B C15B 14.2(7) . . . . ?
C21B C11B C16B C17B -172.3(6) . . . . ?
C22B N2B C26B C25B 0.8(10) . . . . ?
C22B N2B C26B C27B 177.7(7) . . . . ?
C22B C23B C24B C25B -1.2(10) . . . . ?
C23B C24B C25B C26B 0.2(11) . . . . ?
C24B C25B C26B N2B 0.0(11) . . . . ?
C24B C25B C26B C27B -176.7(7) . . . . ?
C25B C26B C27B N1B -179.2(7) . . . . ?
C26B N2B C22B C23B -1.9(10) . . . . ?
C27B N1B C33B C32B -86.4(7) . . . . ?
C27B N1B C39B C38B 84.0(6) . . . . ?
C28B N3B C32B C31B -0.4(9) . . . . ?
C28B N3B C32B C33B -176.4(5) . . . . ?
C28B C29B C30B C31B -0.2(11) . . . . ?
C29B C30B C31B C32B 1.2(11) . . . . ?
C30B C31B C32B N3B -1.0(11) . . . . ?
C30B C31B C32B C33B 174.6(7) . . . . ?
C31B C32B C33B N1B 160.1(6) . . . . ?
C32B N3B C28B C29B 1.5(9) . . . . ?
C33B N1B C27B C26B 113.0(7) . . . . ?
C33B N1B C39B C38B -149.6(5) . . . . ?
C34B N4B C38B C37B 0.5(9) . . . . ?
C34B N4B C38B C39B 175.6(5) . . . . ?
C34B C35B C36B C37B -0.9(10) . . . . ?
C35B C36B C37B C38B -0.2(11) . . . . ?
C36B C37B C38B N4B 0.4(10) . . . . ?
C36B C37B C38B C39B -174.2(6) . . . . ?
C37B C38B C39B N1B -163.1(6) . . . . ?
C38B N4B C34B C35B -1.6(9) . . . . ?
C39B N1B C27B C26B -119.7(7) . . . . ?
C39B N1B C33B C32B 148.2(5) . . . . ?
C40B N6B C44B C43B 1.4(9) . . . . ?
C40B N6B C44B C45B 178.0(6) . . . . ?
C40B C41B C42B C43B 1.0(10) . . . . ?
C41B C42B C43B C44B -0.6(10) . . . . ?
C42B C43B C44B N6B -0.6(10) . . . . ?
C42B C43B C44B C45B -176.9(7) . . . . ?
C43B C44B C45B N5B -167.3(6) . . . . ?
C44B N6B C40B C41B -1.0(9) . . . . ?
C45B N5B C51B C50B 76.0(7) . . . . ?
C45B N5B C57B C56B -87.2(7) . . . . ?
C46B N7B C50B C49B 1.1(10) . . . . ?
C46B N7B C50B C51B -178.9(6) . . . . ?
C46B C47B C48B C49B 0.7(13) . . . . ?
C47B C48B C49B C50B -1.7(13) . . . . ?
C48B C49B C50B N7B 0.8(12) . . . . ?
C48B C49B C50B C51B -179.1(8) . . . . ?
C49B C50B C51B N5B -153.0(7) . . . . ?
C50B N7B C46B C47B -2.1(10) . . . . ?
C51B N5B C45B C44B -131.9(6) . . . . ?
C51B N5B C57B C56B 147.8(6) . . . . ?
C52B N8B C56B C55B -0.4(9) . . . . ?
C52B N8B C56B C57B -176.0(6) . . . . ?
C52B C53B C54B C55B 1.0(12) . . . . ?
C53B C54B C55B C56B -0.8(11) . . . . ?
C54B C55B C56B N8B 0.5(10) . . . . ?
C54B C55B C56B C57B 175.7(7) . . . . ?
C55B C56B C57B N5B 156.6(6) . . . . ?
C56B N8B C52B C53B 0.6(10) . . . . ?
C57B N5B C45B C44B 101.8(7) . . . . ?
C57B N5B C51B C50B -157.0(6) . . . . ?

loop_
_twin_individual_id
_twin_individual_mass_fraction_refined
1 0.518(4)
2 0.482(4)
